data_1515308
loop_
_publ_author_name
'Ciabatti, Iacopo'
'Femoni, Cristina'
'Iapalucci, Maria Carmela'
'Longoni, Giuliano'
'Zacchini, Stefano'
'Zarra, Salvatore'

_publ_section_title
;
 Surface decorated platinum carbonyl clusters.
;
_journal_issue 14
_journal_name_full Nanoscale
_journal_page_first 4166
_journal_page_last 4177
_journal_paper_doi 10.1039/c2nr30400g
_journal_volume 4
_journal_year 2012
_chemical_formula_sum 'C220 H172 Br12 Cd12 N4 O20 P8 Pt26'
_chemical_formula_weight 10819.44
_chemical_name_systematic
;
?
;
_space_group_IT_number 15
_symmetry_cell_setting monoclinic
_symmetry_space_group_name_Hall '-C 2yc'
_symmetry_space_group_name_H-M 'C 1 2/c 1'
_atom_sites_solution_hydrogens geom
_atom_sites_solution_primary direct
_atom_sites_solution_secondary difmap
_audit_creation_method SHELXL-97
_cell_angle_alpha 90.00
_cell_angle_beta 116.285(3)
_cell_angle_gamma 90.00
_cell_formula_units_Z 4
_cell_length_a 40.575(9)
_cell_length_b 19.793(5)
_cell_length_c 37.187(9)
_cell_measurement_reflns_used 9942
_cell_measurement_temperature 100(2)
_cell_measurement_theta_max 25.6445
_cell_measurement_theta_min 2.343
_cell_volume 26777(11)
_computing_structure_refinement 'SHELXL-97 (Sheldrick, 1997)'
_computing_structure_solution 'SHELXS-97 (Sheldrick, 1990)'
_diffrn_ambient_temperature 100(2)
_diffrn_measured_fraction_theta_full 0.995
_diffrn_measured_fraction_theta_max 0.995
_diffrn_measurement_device_type 'CCD area detector'
_diffrn_measurement_method 'phi and omega scans'
_diffrn_radiation_monochromator graphite
_diffrn_radiation_source 'fine-focus sealed tube'
_diffrn_radiation_type MoK\a
_diffrn_radiation_wavelength 0.71073
_diffrn_reflns_av_R_equivalents 0.1664
_diffrn_reflns_av_sigmaI/netI 0.1450
_diffrn_reflns_limit_h_max 48
_diffrn_reflns_limit_h_min -48
_diffrn_reflns_limit_k_max 23
_diffrn_reflns_limit_k_min -20
_diffrn_reflns_limit_l_max 44
_diffrn_reflns_limit_l_min -44
_diffrn_reflns_number 91329
_diffrn_reflns_theta_full 25.03
_diffrn_reflns_theta_max 25.03
_diffrn_reflns_theta_min 1.17
_exptl_absorpt_coefficient_mu 16.336
_exptl_absorpt_correction_T_max 0.2919
_exptl_absorpt_correction_T_min 0.1797
_exptl_absorpt_correction_type empirical
_exptl_crystal_colour black
_exptl_crystal_density_diffrn 2.684
_exptl_crystal_density_method 'not measured'
_exptl_crystal_description prism
_exptl_crystal_F_000 19296
_exptl_crystal_size_max 0.16
_exptl_crystal_size_mid 0.12
_exptl_crystal_size_min 0.10
_refine_diff_density_max 4.037
_refine_diff_density_min -2.960
_refine_diff_density_rms 0.505
_refine_ls_extinction_method none
_refine_ls_goodness_of_fit_ref 1.031
_refine_ls_hydrogen_treatment constr
_refine_ls_matrix_type full
_refine_ls_number_parameters 1222
_refine_ls_number_reflns 23556
_refine_ls_number_restraints 1493
_refine_ls_restrained_S_all 1.002
_refine_ls_R_factor_all 0.1753
_refine_ls_R_factor_gt 0.0885
_refine_ls_shift/su_max 0.001
_refine_ls_shift/su_mean 0.000
_refine_ls_structure_factor_coef Fsqd
_refine_ls_weighting_details 'calc w=1/[\s^2^(Fo^2^)+(0.1365P)^2^+689.5240P] where P=(Fo^2^+2Fc^2^)/3'
_refine_ls_weighting_scheme calc
_refine_ls_wR_factor_gt 0.2229
_refine_ls_wR_factor_ref 0.2872
_reflns_number_gt 11967
_reflns_number_total 23556
_reflns_threshold_expression >2sigma(I)
_cod_data_source_file c2nr30400g.txt
_cod_data_source_block c2cqq
_cod_depositor_comments
;
The following automatic conversions were performed:

'_symmetry_cell_setting' value 'Monoclinic' changed to 'monoclinic'
according to
/usr/data/users/saulius/automatic-downloads/retrospective/RSC/lib/dictionaries/cif_core.dic
dictionary named 'cif_core.dic' version 2.4.2 from 2011-04-26.

Automatic conversion script
Id: cif_fix_values 2281 2013-09-26 08:29:07Z andrius 
;
_cod_original_sg_symbol_H-M C2/c
_cod_database_code 1515308

loop_
_symmetry_equiv_pos_as_xyz
'x, y, z'
'-x, y, -z+1/2'
'x+1/2, y+1/2, z'
'-x+1/2, y+1/2, -z+1/2'
'-x, -y, -z'
'x, -y, z-1/2'
'-x+1/2, -y+1/2, -z'
'x+1/2, -y+1/2, z-1/2'

loop_
_atom_site_label
_atom_site_type_symbol
_atom_site_fract_x
_atom_site_fract_y
_atom_site_fract_z
_atom_site_U_iso_or_equiv
_atom_site_adp_type
_atom_site_occupancy
_atom_site_symmetry_multiplicity
_atom_site_calc_flag
_atom_site_refinement_flags
_atom_site_disorder_assembly
_atom_site_disorder_group
Pt1 Pt 0.24496(3) 0.17038(7) 0.96858(3) 0.0442(3) Uani 1 1 d . . .
Pt2 Pt 0.24518(3) 0.08699(7) 1.02949(3) 0.0451(3) Uani 1 1 d . . .
Pt3 Pt 0.32118(3) 0.15611(7) 0.99939(3) 0.0473(3) Uani 1 1 d . . .
Pt4 Pt 0.21292(3) 0.29416(7) 0.95405(3) 0.0447(3) Uani 1 1 d . . .
Pt5 Pt 0.28719(3) 0.28308(7) 0.98596(3) 0.0453(3) Uani 1 1 d . . .
Pt6 Pt 0.26845(4) 0.04917(7) 0.96911(3) 0.0498(3) Uani 1 1 d . . .
Pt7 Pt 0.20883(3) 0.11952(7) 0.89769(3) 0.0466(3) Uani 1 1 d . . .
Pt8 Pt 0.16760(3) 0.17865(7) 0.93559(3) 0.0443(3) Uani 1 1 d . . .
Pt9 Pt 0.16950(3) 0.11713(7) 1.00682(3) 0.0462(3) Uani 1 1 d . . .
Pt10 Pt 0.24343(3) 0.24780(7) 0.90481(3) 0.0460(3) Uani 1 1 d . . .
Pt11 Pt 0.29924(4) 0.13025(7) 1.10705(3) 0.0485(3) Uani 1 1 d . . .
Pt12 Pt 0.35675(4) 0.18255(7) 1.08370(3) 0.0485(3) Uani 1 1 d . . .
Pt13 Pt 0.32239(4) 0.25667(7) 0.94457(3) 0.0489(3) Uani 1 1 d . . .
Cd1 Cd 0.37190(6) 0.26451(13) 1.02659(6) 0.0477(6) Uani 1 1 d . . .
Cd2 Cd 0.22154(7) 0.12713(13) 1.08759(6) 0.0507(6) Uani 1 1 d . . .
Cd3 Cd 0.28421(7) 0.12649(14) 0.91627(6) 0.0508(6) Uani 1 1 d . . .
Cd4 Cd 0.16599(7) 0.24386(13) 0.86672(6) 0.0485(6) Uani 1 1 d . . .
Cd5 Cd 0.19415(7) 0.04403(13) 0.95269(6) 0.0490(6) Uani 1 1 d . . .
Cd6 Cd 0.31982(7) 0.05883(13) 1.05491(6) 0.0503(6) Uani 1 1 d . . .
Br1 Br 0.44061(10) 0.25236(19) 1.04349(9) 0.0558(8) Uani 1 1 d . . .
Br2 Br 0.21565(10) 0.06467(17) 1.14506(9) 0.0524(8) Uani 1 1 d . . .
Br3 Br 0.31058(12) 0.0796(2) 0.87070(11) 0.0711(11) Uani 1 1 d . . .
Br4 Br 0.11974(11) 0.2336(2) 0.79271(9) 0.0656(10) Uani 1 1 d . . .
Br5 Br 0.15936(11) -0.06860(19) 0.92948(11) 0.0626(9) Uani 1 1 d . . .
Br6 Br 0.35883(11) -0.0491(2) 1.07660(11) 0.0724(11) Uani 1 1 d . . .
C1 C 0.2409(9) 0.2463(17) 0.8538(9) 0.050(8) Uani 1 1 d U . .
C2 C 0.3499(10) 0.2418(18) 0.9164(10) 0.060(9) Uani 1 1 d U . .
C3 C 0.3594(13) 0.106(2) 1.0020(12) 0.078(11) Uani 1 1 d U . .
C4 C 0.4032(12) 0.155(2) 1.1118(12) 0.070(10) Uani 1 1 d U . .
C5 C 0.2859(13) -0.027(2) 0.9630(12) 0.080(10) Uani 1 1 d U . .
C6 C 0.3115(10) 0.0797(18) 1.1526(10) 0.058(8) Uani 1 1 d U . .
C7 C 0.2373(11) -0.001(2) 1.0463(10) 0.061(9) Uani 1 1 d U . .
C8 C 0.1416(9) 0.0450(16) 1.0081(8) 0.043(7) Uani 1 1 d U . .
C9 C 0.1282(11) 0.1351(19) 0.8992(11) 0.063(9) Uani 1 1 d U . .
C10 C 0.1824(9) 0.0784(17) 0.8494(9) 0.049(8) Uani 1 1 d U . .
O1 O 0.2430(8) 0.2392(13) 0.8246(7) 0.071(7) Uani 1 1 d U . .
O2 O 0.3667(8) 0.2311(14) 0.8980(9) 0.084(8) Uani 1 1 d U . .
O3 O 0.3853(7) 0.0771(13) 1.0049(7) 0.067(7) Uani 1 1 d U . .
O4 O 0.4340(9) 0.1386(16) 1.1309(9) 0.092(9) Uani 1 1 d U . .
O5 O 0.2953(11) -0.0891(19) 0.9591(11) 0.123(11) Uani 1 1 d U . .
O6 O 0.3210(7) 0.0447(13) 1.1818(7) 0.071(7) Uani 1 1 d U . .
O7 O 0.2319(8) -0.0528(15) 1.0522(8) 0.083(8) Uani 1 1 d U . .
O8 O 0.1242(8) 0.0003(13) 1.0114(8) 0.072(7) Uani 1 1 d U . .
O9 O 0.1017(8) 0.1044(14) 0.8780(8) 0.080(8) Uani 1 1 d U . .
O10 O 0.1667(7) 0.0471(13) 0.8196(8) 0.073(7) Uani 1 1 d U . .
P1 P 1.0000 0.0534(7) 0.7500 0.067(4) Uani 1 2 d SD . .
C21 C 0.9612(7) -0.0011(15) 0.7376(10) 0.105(7) Uani 1 1 d GDU . .
C22 C 0.9625(7) -0.0478(17) 0.7661(8) 0.106(7) Uani 1 1 d GU . .
H22 H 0.9826 -0.0476 0.7921 0.127 Uiso 1 1 calc R . .
C23 C 0.9345(9) -0.0949(14) 0.7566(9) 0.106(7) Uani 1 1 d GU . .
H23 H 0.9354 -0.1268 0.7760 0.127 Uiso 1 1 calc R . .
C24 C 0.9050(8) -0.0952(14) 0.7185(10) 0.106(7) Uani 1 1 d GU . .
H24 H 0.8858 -0.1273 0.7120 0.127 Uiso 1 1 calc R . .
C25 C 0.9037(7) -0.0484(16) 0.6900(8) 0.106(7) Uani 1 1 d GU . .
H25 H 0.8836 -0.0486 0.6640 0.127 Uiso 1 1 calc R . .
C26 C 0.9318(9) -0.0014(14) 0.6995(9) 0.106(7) Uani 1 1 d GU . .
H26 H 0.9308 0.0305 0.6800 0.127 Uiso 1 1 calc R . .
C27 C 0.9907(8) 0.1098(12) 0.7087(7) 0.082(5) Uani 1 1 d GDU . .
C28 C 1.0129(7) 0.1111(12) 0.6891(8) 0.082(5) Uani 1 1 d GU . .
H28 H 1.0319 0.0787 0.6955 0.099 Uiso 1 1 calc R . .
C29 C 1.0072(7) 0.1598(13) 0.6600(7) 0.082(5) Uani 1 1 d GU . .
H29 H 1.0223 0.1607 0.6465 0.099 Uiso 1 1 calc R . .
C30 C 0.9793(8) 0.2072(11) 0.6506(7) 0.083(5) Uani 1 1 d GU . .
H30 H 0.9754 0.2405 0.6307 0.100 Uiso 1 1 calc R . .
C31 C 0.9571(7) 0.2059(12) 0.6702(8) 0.083(5) Uani 1 1 d GU . .
H31 H 0.9380 0.2383 0.6638 0.099 Uiso 1 1 calc R . .
C32 C 0.9628(7) 0.1572(13) 0.6993(7) 0.083(5) Uani 1 1 d GU . .
H32 H 0.9476 0.1563 0.7128 0.099 Uiso 1 1 calc R . .
P2 P 0.3175(2) 0.1342(4) 0.7553(2) 0.055(2) Uani 1 1 d D . .
C41 C 0.3195(6) 0.2227(6) 0.7665(6) 0.065(4) Uani 1 1 d GDU A .
C42 C 0.3220(7) 0.2443(8) 0.8032(6) 0.065(4) Uani 1 1 d GDU . .
H42 H 0.3208 0.2123 0.8217 0.078 Uiso 1 1 calc R A .
C43 C 0.3261(7) 0.3126(9) 0.8129(5) 0.065(4) Uani 1 1 d GDU A .
H43 H 0.3277 0.3273 0.8379 0.078 Uiso 1 1 calc R . .
C44 C 0.3278(7) 0.3594(6) 0.7858(7) 0.065(4) Uani 1 1 d GDU . .
H44 H 0.3306 0.4061 0.7924 0.078 Uiso 1 1 calc R A .
C45 C 0.3253(7) 0.3378(8) 0.7492(6) 0.064(4) Uani 1 1 d GDU A .
H45 H 0.3265 0.3698 0.7307 0.077 Uiso 1 1 calc R . .
C46 C 0.3212(7) 0.2695(9) 0.7395(5) 0.064(4) Uani 1 1 d GDU . .
H46 H 0.3195 0.2548 0.7144 0.077 Uiso 1 1 calc R A .
C47 C 0.3128(6) 0.1222(13) 0.7058(4) 0.077(5) Uani 1 1 d GDU A .
C48 C 0.3433(5) 0.1112(13) 0.6987(5) 0.078(5) Uani 1 1 d GDU . .
H48 H 0.3672 0.1091 0.7205 0.094 Uiso 1 1 calc R A .
C49 C 0.3388(6) 0.1032(14) 0.6596(6) 0.078(5) Uani 1 1 d GDU A .
H49 H 0.3596 0.0957 0.6548 0.094 Uiso 1 1 calc R . .
C50 C 0.3039(7) 0.1062(14) 0.6277(4) 0.077(5) Uani 1 1 d GDU . .
H50 H 0.3008 0.1007 0.6010 0.093 Uiso 1 1 calc R A .
C51 C 0.2734(6) 0.1171(14) 0.6348(4) 0.077(5) Uani 1 1 d GDU A .
H51 H 0.2496 0.1192 0.6130 0.093 Uiso 1 1 calc R . .
C52 C 0.2779(5) 0.1251(13) 0.6738(5) 0.077(5) Uani 1 1 d GDU . .
H52 H 0.2571 0.1327 0.6787 0.092 Uiso 1 1 calc R A .
C53 C 0.2779(5) 0.0976(10) 0.7570(8) 0.076(5) Uani 1 1 d GDU A .
C54 C 0.2718(6) 0.0284(9) 0.7519(8) 0.077(5) Uani 1 1 d GDU . .
H54 H 0.2889 0.0003 0.7480 0.092 Uiso 1 1 calc R A .
C55 C 0.2407(6) 0.0002(9) 0.7525(8) 0.077(5) Uani 1 1 d GDU A .
H55 H 0.2365 -0.0471 0.7490 0.093 Uiso 1 1 calc R . .
C56 C 0.2156(5) 0.0412(12) 0.7583(8) 0.077(5) Uani 1 1 d GDU . .
H56 H 0.1944 0.0220 0.7587 0.092 Uiso 1 1 calc R A .
C57 C 0.2217(5) 0.1105(11) 0.7634(8) 0.077(5) Uani 1 1 d GDU A .
H57 H 0.2046 0.1385 0.7673 0.092 Uiso 1 1 calc R . .
C58 C 0.2528(6) 0.1386(8) 0.7628(8) 0.076(5) Uani 1 1 d GDU . .
H58 H 0.2570 0.1859 0.7663 0.091 Uiso 1 1 calc R A .
C59 C 0.3595(5) 0.0984(16) 0.7924(9) 0.077(6) Uiso 0.50(2) 1 d PGDU A 1
C60 C 0.3590(8) 0.0401(17) 0.8130(11) 0.077(6) Uiso 0.50(2) 1 d PGDU A 1
H60 H 0.3364 0.0182 0.8072 0.092 Uiso 0.50(2) 1 calc PR A 1
C61 C 0.3917(10) 0.014(2) 0.8422(12) 0.077(6) Uiso 0.50(2) 1 d PGDU A 1
H61 H 0.3914 -0.0261 0.8563 0.093 Uiso 0.50(2) 1 calc PR A 1
C62 C 0.4248(8) 0.046(2) 0.8508(11) 0.077(6) Uiso 0.50(2) 1 d PGDU A 1
H62 H 0.4472 0.0279 0.8708 0.093 Uiso 0.50(2) 1 calc PR A 1
C63 C 0.4253(5) 0.104(2) 0.8302(13) 0.077(6) Uiso 0.50(2) 1 d PGDU A 1
H63 H 0.4479 0.1260 0.8361 0.093 Uiso 0.50(2) 1 calc PR A 1
C64 C 0.3926(7) 0.1304(18) 0.8010(11) 0.077(6) Uiso 0.50(2) 1 d PGDU A 1
H64 H 0.3929 0.1703 0.7869 0.092 Uiso 0.50(2) 1 calc PR A 1
C59' C 0.3552(11) 0.0872(18) 0.7916(10) 0.077(6) Uiso 0.50(2) 1 d PGDU A 2
C60' C 0.3637(11) 0.0277(17) 0.7777(10) 0.077(6) Uiso 0.50(2) 1 d PGDU A 2
H60' H 0.3490 0.0133 0.7509 0.093 Uiso 0.50(2) 1 calc PR A 2
C61' C 0.3936(11) -0.0110(19) 0.8030(12) 0.077(6) Uiso 0.50(2) 1 d PGU A 2
H61' H 0.3994 -0.0517 0.7935 0.093 Uiso 0.50(2) 1 calc PR A 2
C62' C 0.4150(10) 0.010(2) 0.8422(12) 0.077(6) Uiso 0.50(2) 1 d PGU A 2
H62' H 0.4355 -0.0164 0.8595 0.093 Uiso 0.50(2) 1 calc PR A 2
C63' C 0.4066(11) 0.070(2) 0.8561(9) 0.077(6) Uiso 0.50(2) 1 d PGU A 2
H63' H 0.4213 0.0839 0.8829 0.093 Uiso 0.50(2) 1 calc PR A 2
C64' C 0.3767(12) 0.108(2) 0.8308(10) 0.077(6) Uiso 0.50(2) 1 d PGDU A 2
H64' H 0.3709 0.1489 0.8403 0.092 Uiso 0.50(2) 1 calc PR A 2
P3 P 0.3214(3) 0.8138(4) 0.8678(2) 0.058(2) Uani 1 1 d DU . .
C71 C 0.2797(5) 0.8451(11) 0.8673(7) 0.081(4) Uani 1 1 d GDU . .
C72 C 0.2589(6) 0.8070(10) 0.8811(8) 0.082(4) Uani 1 1 d GDU . .
H72 H 0.2660 0.7620 0.8902 0.098 Uiso 1 1 calc R . .
C73 C 0.2276(6) 0.8346(13) 0.8817(8) 0.083(4) Uani 1 1 d GDU . .
H73 H 0.2134 0.8086 0.8911 0.099 Uiso 1 1 calc R . .
C74 C 0.2172(5) 0.9004(13) 0.8684(8) 0.083(4) Uani 1 1 d GDU . .
H74 H 0.1958 0.9193 0.8688 0.100 Uiso 1 1 calc R . .
C75 C 0.2380(6) 0.9385(10) 0.8546(8) 0.083(4) Uani 1 1 d GDU . .
H75 H 0.2309 0.9834 0.8455 0.100 Uiso 1 1 calc R . .
C76 C 0.2693(6) 0.9108(10) 0.8540(8) 0.082(4) Uani 1 1 d GDU . .
H76 H 0.2835 0.9369 0.8446 0.099 Uiso 1 1 calc R . .
C77 C 0.3589(5) 0.8614(11) 0.9036(6) 0.091(4) Uani 1 1 d GDU . .
C78 C 0.3541(5) 0.9243(11) 0.9173(7) 0.091(5) Uani 1 1 d GDU . .
H78 H 0.3302 0.9431 0.9077 0.110 Uiso 1 1 calc R . .
C79 C 0.3843(7) 0.9596(10) 0.9449(8) 0.093(5) Uani 1 1 d GDU . .
H79 H 0.3811 1.0025 0.9543 0.111 Uiso 1 1 calc R . .
C80 C 0.4193(6) 0.9320(14) 0.9590(7) 0.093(5) Uani 1 1 d GDU . .
H80 H 0.4400 0.9561 0.9779 0.112 Uiso 1 1 calc R . .
C81 C 0.4241(5) 0.8691(14) 0.9453(8) 0.093(5) Uani 1 1 d GDU . .
H81 H 0.4481 0.8502 0.9549 0.112 Uiso 1 1 calc RD . .
C82 C 0.3939(6) 0.8338(11) 0.9176(8) 0.092(5) Uani 1 1 d GDU . .
H82 H 0.3972 0.7908 0.9083 0.111 Uiso 1 1 calc R . .
C83 C 0.3195(6) 0.8265(13) 0.8188(4) 0.084(5) Uani 1 1 d GDU . .
C84 C 0.3519(5) 0.8257(14) 0.8144(5) 0.085(5) Uani 1 1 d GDU . .
H84 H 0.3749 0.8225 0.8374 0.101 Uiso 1 1 calc R . .
C85 C 0.3504(6) 0.8295(15) 0.7764(6) 0.085(5) Uani 1 1 d GDU . .
H85 H 0.3725 0.8290 0.7735 0.102 Uiso 1 1 calc R . .
C86 C 0.3167(8) 0.8342(15) 0.7428(5) 0.086(5) Uani 1 1 d GDU . .
H86 H 0.3157 0.8368 0.7168 0.103 Uiso 1 1 calc R . .
C87 C 0.2844(6) 0.8350(15) 0.7471(4) 0.085(5) Uani 1 1 d GDU . .
H87 H 0.2613 0.8382 0.7241 0.103 Uiso 1 1 calc R . .
C88 C 0.2858(5) 0.8312(14) 0.7851(6) 0.085(5) Uani 1 1 d GDU . .
H88 H 0.2637 0.8317 0.7881 0.101 Uiso 1 1 calc R . .
C89 C 0.3263(7) 0.7260(6) 0.8807(6) 0.067(4) Uani 1 1 d GDU . .
C90 C 0.3185(7) 0.6773(9) 0.8511(5) 0.067(4) Uani 1 1 d GDU . .
H90 H 0.3108 0.6906 0.8241 0.080 Uiso 1 1 calc R . .
C91 C 0.3220(7) 0.6092(7) 0.8611(6) 0.068(4) Uani 1 1 d GDU . .
H91 H 0.3167 0.5759 0.8409 0.081 Uiso 1 1 calc R . .
C92 C 0.3333(7) 0.5897(6) 0.9008(7) 0.068(4) Uani 1 1 d GDU . .
H92 H 0.3356 0.5431 0.9076 0.082 Uiso 1 1 calc R . .
C93 C 0.3411(7) 0.6384(9) 0.9304(5) 0.068(4) Uani 1 1 d GDU . .
H93 H 0.3488 0.6250 0.9575 0.082 Uiso 1 1 calc R . .
C94 C 0.3376(7) 0.7065(8) 0.9204(5) 0.068(4) Uani 1 1 d GDU . .
H94 H 0.3430 0.7398 0.9406 0.082 Uiso 1 1 calc R . .
P4 P 0.5507(2) 0.4607(5) 0.0947(2) 0.055(2) Uani 1 1 d D . .
C101 C 0.5665(5) 0.5358(8) 0.0807(6) 0.059(4) Uani 1 1 d GDU . .
C102 C 0.6036(4) 0.5525(9) 0.0961(5) 0.058(4) Uani 1 1 d GDU . .
H102 H 0.6213 0.5273 0.1177 0.070 Uiso 1 1 calc R . .
C103 C 0.6146(4) 0.6060(10) 0.0798(6) 0.058(4) Uani 1 1 d GDU . .
H103 H 0.6399 0.6174 0.0903 0.069 Uiso 1 1 calc R . .
C104 C 0.5887(5) 0.6428(9) 0.0481(6) 0.058(4) Uani 1 1 d GDU . .
H104 H 0.5962 0.6794 0.0369 0.069 Uiso 1 1 calc R . .
C105 C 0.5516(5) 0.6262(9) 0.0327(5) 0.059(4) Uani 1 1 d GDU . .
H105 H 0.5339 0.6513 0.0110 0.071 Uiso 1 1 calc R . .
C106 C 0.5406(4) 0.5726(10) 0.0490(6) 0.060(4) Uani 1 1 d GDU . .
H106 H 0.5153 0.5613 0.0384 0.072 Uiso 1 1 calc R . .
C107 C 0.5436(8) 0.3981(10) 0.0568(6) 0.134(9) Uani 1 1 d GDU . .
C108 C 0.5590(10) 0.3984(13) 0.0300(8) 0.135(9) Uani 1 1 d GDU . .
H108 H 0.5668 0.4398 0.0233 0.162 Uiso 1 1 calc R . .
C109 C 0.5629(10) 0.3383(15) 0.0130(7) 0.136(9) Uani 1 1 d GDU . .
H109 H 0.5734 0.3385 -0.0053 0.163 Uiso 1 1 calc R . .
C110 C 0.5515(10) 0.2778(11) 0.0228(6) 0.136(9) Uani 1 1 d GDU . .
H110 H 0.5542 0.2367 0.0112 0.164 Uiso 1 1 calc R . .
C111 C 0.5361(9) 0.2774(10) 0.0496(8) 0.136(9) Uani 1 1 d GDU . .
H111 H 0.5283 0.2360 0.0563 0.163 Uiso 1 1 calc R . .
C112 C 0.5322(7) 0.3376(11) 0.0666(7) 0.135(9) Uani 1 1 d GDU . .
H112 H 0.5217 0.3373 0.0850 0.162 Uiso 1 1 calc RD . .
C113 C 0.5060(4) 0.4802(11) 0.0915(6) 0.069(4) Uani 1 1 d GDU . .
C114 C 0.5028(4) 0.5360(10) 0.1125(7) 0.069(4) Uani 1 1 d GDU . .
H114 H 0.5235 0.5642 0.1267 0.083 Uiso 1 1 calc R . .
C115 C 0.4694(5) 0.5506(10) 0.1127(7) 0.069(4) Uani 1 1 d GDU . .
H115 H 0.4673 0.5887 0.1271 0.083 Uiso 1 1 calc R . .
C116 C 0.4391(4) 0.5094(12) 0.0920(7) 0.069(4) Uani 1 1 d GDU . .
H116 H 0.4163 0.5193 0.0921 0.083 Uiso 1 1 calc R . .
C117 C 0.4422(4) 0.4535(11) 0.0710(7) 0.069(4) Uani 1 1 d GDU . .
H117 H 0.4215 0.4254 0.0568 0.082 Uiso 1 1 calc R . .
C118 C 0.4757(4) 0.4390(9) 0.0708(6) 0.069(4) Uani 1 1 d GDU . .
H118 H 0.4778 0.4008 0.0565 0.082 Uiso 1 1 calc RD . .
C119 C 0.5824(6) 0.4390(10) 0.1448(4) 0.071(5) Uani 1 1 d GDU . .
C120 C 0.5916(7) 0.4866(8) 0.1752(5) 0.072(5) Uani 1 1 d GDU . .
H120 H 0.5839 0.5322 0.1688 0.086 Uiso 1 1 calc R . .
C121 C 0.6122(7) 0.4676(10) 0.2150(4) 0.072(5) Uani 1 1 d GDU . .
H121 H 0.6185 0.5002 0.2358 0.087 Uiso 1 1 calc R . .
C122 C 0.6236(7) 0.4010(12) 0.2244(4) 0.073(5) Uani 1 1 d GDU . .
H122 H 0.6376 0.3880 0.2515 0.088 Uiso 1 1 calc R . .
C123 C 0.6144(7) 0.3533(9) 0.1940(5) 0.073(5) Uani 1 1 d GDU . .
H123 H 0.6221 0.3078 0.2004 0.087 Uiso 1 1 calc R . .
C124 C 0.5938(7) 0.3724(9) 0.1542(5) 0.072(5) Uani 1 1 d GDU . .
H124 H 0.5875 0.3398 0.1334 0.087 Uiso 1 1 calc R . .
P5 P 0.4740(5) 0.8627(10) 0.1228(5) 0.073(6) Uani 0.50 1 d PD B -1
C131 C 0.4380(8) 0.8138(14) 0.0852(8) 0.061(7) Uani 0.50 1 d PGDU B -1
C132 C 0.4106(9) 0.8427(14) 0.0510(9) 0.061(7) Uani 0.50 1 d PGDU B -1
H132 H 0.4112 0.8896 0.0460 0.073 Uiso 0.50 1 calc PR B -1
C133 C 0.3821(9) 0.803(2) 0.0240(9) 0.061(7) Uani 0.50 1 d PGDU B -1
H133 H 0.3633 0.8226 0.0007 0.073 Uiso 0.50 1 calc PR B -1
C134 C 0.3811(9) 0.7342(19) 0.0313(10) 0.061(7) Uani 0.50 1 d PGDU B -1
H134 H 0.3617 0.7070 0.0129 0.073 Uiso 0.50 1 calc PR B -1
C135 C 0.4086(11) 0.7053(14) 0.0655(11) 0.061(7) Uani 0.50 1 d PGDU B -1
H135 H 0.4080 0.6584 0.0705 0.073 Uiso 0.50 1 calc PR B -1
C136 C 0.4371(9) 0.7451(14) 0.0924(9) 0.061(7) Uani 0.50 1 d PGDU B -1
H136 H 0.4559 0.7254 0.1158 0.073 Uiso 0.50 1 calc PR B -1
C137 C 0.4640(11) 0.8774(19) 0.1643(9) 0.088(10) Uani 0.50 1 d PGDU B -1
C138 C 0.4404(13) 0.837(2) 0.1729(12) 0.088(10) Uani 0.50 1 d PGDU B -1
H138 H 0.4275 0.8010 0.1554 0.106 Uiso 0.50 1 calc PR B -1
C139 C 0.4358(15) 0.849(3) 0.2073(14) 0.088(10) Uani 0.50 1 d PGDU B -1
H139 H 0.4197 0.8211 0.2132 0.106 Uiso 0.50 1 calc PR B -1
C140 C 0.4548(16) 0.901(3) 0.2330(11) 0.088(10) Uani 0.50 1 d PGDU B -1
H140 H 0.4516 0.9094 0.2564 0.106 Uiso 0.50 1 calc PR B -1
C141 C 0.4783(15) 0.942(2) 0.2244(11) 0.089(10) Uani 0.50 1 d PGDU B -1
H141 H 0.4913 0.9776 0.2419 0.106 Uiso 0.50 1 calc PR B -1
C142 C 0.4830(13) 0.930(2) 0.1900(12) 0.089(10) Uani 0.50 1 d PGDU B -1
H142 H 0.4991 0.9575 0.1841 0.106 Uiso 0.50 1 calc PR B -1
C143 C 0.5157(8) 0.814(2) 0.1409(10) 0.092(10) Uani 0.50 1 d PGDU B -1
C144 C 0.5217(10) 0.772(2) 0.1143(11) 0.092(10) Uani 0.50 1 d PGDU B -1
H144 H 0.5043 0.7702 0.0869 0.111 Uiso 0.50 1 calc PR B -1
C145 C 0.5532(12) 0.732(2) 0.1279(15) 0.092(10) Uani 0.50 1 d PGDU B -1
H145 H 0.5573 0.7034 0.1098 0.111 Uiso 0.50 1 calc PR B -1
C146 C 0.5787(10) 0.734(3) 0.1681(16) 0.093(10) Uani 0.50 1 d PGDU B -1
H146 H 0.6002 0.7071 0.1774 0.111 Uiso 0.50 1 calc PR B -1
C147 C 0.5727(10) 0.776(3) 0.1946(12) 0.092(10) Uani 0.50 1 d PGDU B -1
H147 H 0.5901 0.7775 0.2220 0.111 Uiso 0.50 1 calc PR B -1
C148 C 0.5412(10) 0.816(2) 0.1810(10) 0.092(10) Uani 0.50 1 d PGDU B -1
H148 H 0.5371 0.8443 0.1992 0.111 Uiso 0.50 1 calc PR B -1
C149 C 0.4797(13) 0.9395(13) 0.1007(13) 0.114(12) Uani 0.50 1 d PGDU B -1
C150 C 0.4646(16) 0.9996(16) 0.1059(17) 0.114(12) Uani 0.50 1 d PGDU B -1
H150 H 0.4523 1.0005 0.1224 0.137 Uiso 0.50 1 calc PR B -1
C151 C 0.4677(19) 1.0582(15) 0.087(2) 0.114(12) Uani 0.50 1 d PGDU B -1
H151 H 0.4574 1.0993 0.0907 0.136 Uiso 0.50 1 calc PR B -1
C152 C 0.4858(19) 1.057(2) 0.0629(18) 0.114(12) Uani 0.50 1 d PGDU B -1
H152 H 0.4879 1.0969 0.0500 0.136 Uiso 0.50 1 calc PR B -1
C153 C 0.5009(19) 0.997(3) 0.0577(18) 0.114(12) Uani 0.50 1 d PGDU B -1
H153 H 0.5133 0.9958 0.0412 0.137 Uiso 0.50 1 calc PR B -1
C154 C 0.4979(16) 0.938(2) 0.0766(16) 0.114(12) Uani 0.50 1 d PGDU B -1
H154 H 0.5082 0.8971 0.0730 0.137 Uiso 0.50 1 calc PR B -1
C301 C 0.492(5) 1.132(6) 0.255(6) 0.18(4) Uiso 0.50 1 d PDU C -1
H30A H 0.5163 1.1540 0.2640 0.276 Uiso 0.50 1 calc PR C -1
H30B H 0.4777 1.1391 0.2264 0.276 Uiso 0.50 1 calc PR C -1
H30C H 0.4960 1.0833 0.2608 0.276 Uiso 0.50 1 calc PR C -1
C302 C 0.473(4) 1.161(5) 0.277(4) 0.19(4) Uiso 0.50 1 d PDU C -1
N303 N 0.460(3) 1.162(5) 0.299(3) 0.15(4) Uiso 0.50 1 d PDU C -1
C201 C 0.2581(15) 0.857(3) 0.0038(16) 0.124(14) Uiso 1 1 d DU . .
H20A H 0.2603 0.8363 -0.0188 0.187 Uiso 1 1 calc R . .
H20B H 0.2826 0.8664 0.0254 0.187 Uiso 1 1 calc R . .
H20C H 0.2445 0.9000 -0.0049 0.187 Uiso 1 1 calc R . .
C202 C 0.2384(16) 0.812(3) 0.0186(18) 0.123(14) Uiso 1 1 d DU . .
N203 N 0.2200(14) 0.782(2) 0.0296(15) 0.128(16) Uiso 1 1 d DU . .
C401 C 0.517(5) 0.713(7) 0.264(3) 0.21(5) Uiso 0.50 1 d PDU D -1
H40A H 0.5163 0.7606 0.2699 0.311 Uiso 0.50 1 calc PR D -1
H40B H 0.5429 0.6996 0.2715 0.311 Uiso 0.50 1 calc PR D -1
H40C H 0.5076 0.6854 0.2790 0.311 Uiso 0.50 1 calc PR D -1
C402 C 0.495(5) 0.701(6) 0.221(3) 0.21(5) Uiso 0.50 1 d PDU D -1
N403 N 0.481(3) 0.675(4) 0.190(3) 0.11(3) Uiso 0.50 1 d PDU D -1

loop_
_atom_site_aniso_label
_atom_site_aniso_U_11
_atom_site_aniso_U_22
_atom_site_aniso_U_33
_atom_site_aniso_U_23
_atom_site_aniso_U_13
_atom_site_aniso_U_12
Pt1 0.0335(7) 0.0620(9) 0.0324(5) 0.0067(5) 0.0104(5) -0.0037(6)
Pt2 0.0369(7) 0.0623(9) 0.0320(5) 0.0042(5) 0.0115(5) -0.0022(6)
Pt3 0.0354(7) 0.0686(9) 0.0341(5) 0.0073(6) 0.0119(5) -0.0010(6)
Pt4 0.0356(7) 0.0626(9) 0.0312(5) 0.0065(5) 0.0105(5) -0.0013(6)
Pt5 0.0364(7) 0.0638(9) 0.0309(5) 0.0080(5) 0.0106(5) -0.0028(6)
Pt6 0.0424(8) 0.0688(10) 0.0367(6) 0.0043(6) 0.0161(5) 0.0001(6)
Pt7 0.0397(7) 0.0618(9) 0.0337(5) 0.0048(5) 0.0120(5) -0.0035(6)
Pt8 0.0346(7) 0.0615(9) 0.0322(5) 0.0043(5) 0.0106(5) -0.0033(6)
Pt9 0.0363(7) 0.0639(9) 0.0341(5) 0.0069(5) 0.0118(5) -0.0018(6)
Pt10 0.0366(7) 0.0657(9) 0.0308(5) 0.0062(5) 0.0105(5) -0.0058(6)
Pt11 0.0449(8) 0.0626(9) 0.0318(5) 0.0054(5) 0.0113(5) -0.0029(6)
Pt12 0.0390(7) 0.0641(9) 0.0349(6) 0.0059(6) 0.0095(5) 0.0004(6)
Pt13 0.0388(7) 0.0712(10) 0.0336(6) 0.0073(6) 0.0132(5) -0.0038(6)
Cd1 0.0359(13) 0.0652(17) 0.0381(11) 0.0031(10) 0.0128(9) -0.0041(11)
Cd2 0.0470(15) 0.0676(17) 0.0370(11) 0.0029(11) 0.0181(10) -0.0069(12)
Cd3 0.0418(14) 0.0714(18) 0.0353(11) 0.0055(11) 0.0136(9) -0.0020(12)
Cd4 0.0418(14) 0.0649(17) 0.0326(10) 0.0053(10) 0.0109(9) -0.0052(12)
Cd5 0.0460(15) 0.0604(16) 0.0343(10) 0.0062(10) 0.0122(10) -0.0002(12)
Cd6 0.0384(14) 0.0693(17) 0.0383(11) 0.0107(11) 0.0125(9) 0.0029(12)
Br1 0.044(2) 0.068(2) 0.0489(17) 0.0025(16) 0.0148(14) -0.0006(17)
Br2 0.061(2) 0.056(2) 0.0386(15) 0.0003(14) 0.0207(14) -0.0059(17)
Br3 0.085(3) 0.079(3) 0.066(2) -0.001(2) 0.048(2) -0.006(2)
Br4 0.060(2) 0.090(3) 0.0354(15) -0.0021(17) 0.0106(15) -0.005(2)
Br5 0.057(2) 0.061(2) 0.071(2) 0.0021(18) 0.0294(18) -0.0028(18)
Br6 0.063(3) 0.092(3) 0.065(2) 0.022(2) 0.0314(19) 0.021(2)
C1 0.046(11) 0.057(12) 0.046(10) -0.006(8) 0.019(8) -0.006(8)
C2 0.058(12) 0.063(12) 0.055(11) -0.001(8) 0.023(9) -0.001(9)
C3 0.077(14) 0.078(14) 0.074(14) 0.004(9) 0.030(10) -0.004(9)
C4 0.071(13) 0.065(13) 0.072(13) 0.002(9) 0.029(9) -0.004(9)
C5 0.080(13) 0.089(12) 0.071(13) 0.003(9) 0.034(9) -0.006(9)
C6 0.061(12) 0.061(12) 0.050(11) -0.006(8) 0.023(9) 0.006(9)
C7 0.063(12) 0.065(13) 0.057(11) -0.004(8) 0.029(9) 0.002(9)
C8 0.041(10) 0.045(11) 0.044(10) -0.012(8) 0.021(8) 0.004(8)
C9 0.061(12) 0.063(13) 0.066(12) 0.002(9) 0.029(9) -0.011(9)
C10 0.051(11) 0.052(11) 0.044(10) 0.007(8) 0.020(8) -0.001(8)
O1 0.078(11) 0.076(11) 0.060(9) 0.002(8) 0.030(8) -0.005(8)
O2 0.089(12) 0.091(12) 0.081(11) 0.002(8) 0.045(9) 0.003(8)
O3 0.060(10) 0.075(10) 0.067(9) -0.010(8) 0.028(8) 0.003(8)
O4 0.087(12) 0.095(12) 0.091(11) 0.002(8) 0.039(9) -0.004(9)
O5 0.124(14) 0.122(13) 0.120(14) -0.008(9) 0.052(9) 0.021(9)
O6 0.075(11) 0.073(11) 0.064(9) 0.002(8) 0.031(8) -0.007(8)
O7 0.076(11) 0.077(11) 0.088(11) 0.021(8) 0.030(8) -0.011(8)
O8 0.074(11) 0.072(11) 0.071(10) 0.004(8) 0.033(8) -0.008(8)
O9 0.076(11) 0.084(11) 0.074(10) 0.009(8) 0.028(8) -0.016(8)
O10 0.065(10) 0.081(11) 0.074(10) -0.004(8) 0.032(8) 0.011(8)
P1 0.071(10) 0.073(10) 0.046(7) 0.000 0.016(6) 0.000
C21 0.107(8) 0.105(8) 0.104(7) 0.001(4) 0.047(5) -0.001(4)
C22 0.107(8) 0.105(8) 0.105(7) 0.001(4) 0.047(5) -0.001(4)
C23 0.107(8) 0.106(8) 0.105(7) 0.001(4) 0.047(5) -0.001(4)
C24 0.107(8) 0.106(8) 0.105(7) 0.001(4) 0.047(5) -0.001(4)
C25 0.107(8) 0.106(8) 0.105(7) 0.001(4) 0.047(5) -0.001(4)
C26 0.107(8) 0.106(8) 0.104(7) 0.001(4) 0.047(5) -0.001(4)
C27 0.098(15) 0.073(13) 0.082(11) -0.008(9) 0.046(10) -0.004(10)
C28 0.099(15) 0.073(13) 0.082(11) -0.008(9) 0.046(10) -0.004(10)
C29 0.099(15) 0.074(13) 0.082(11) -0.008(9) 0.046(10) -0.004(10)
C30 0.099(15) 0.074(13) 0.082(11) -0.008(9) 0.045(10) -0.005(10)
C31 0.099(15) 0.074(13) 0.082(11) -0.007(9) 0.046(10) -0.005(10)
C32 0.099(15) 0.073(13) 0.082(11) -0.007(9) 0.046(10) -0.005(10)
P2 0.049(6) 0.064(6) 0.045(4) -0.005(4) 0.014(4) 0.008(5)
C41 0.055(10) 0.070(11) 0.068(9) -0.007(8) 0.026(8) -0.003(8)
C42 0.055(10) 0.070(11) 0.069(9) -0.007(8) 0.026(8) -0.003(8)
C43 0.055(10) 0.070(11) 0.069(9) -0.006(8) 0.026(8) -0.003(8)
C44 0.055(10) 0.070(11) 0.069(9) -0.006(8) 0.027(8) -0.003(8)
C45 0.054(10) 0.070(11) 0.069(9) -0.006(8) 0.028(8) -0.003(8)
C46 0.054(10) 0.070(11) 0.069(9) -0.007(8) 0.027(8) -0.003(8)
C47 0.079(13) 0.090(12) 0.061(9) -0.016(9) 0.031(8) -0.007(10)
C48 0.079(13) 0.091(12) 0.062(9) -0.015(9) 0.030(8) -0.008(10)
C49 0.079(13) 0.092(12) 0.062(9) -0.014(9) 0.030(8) -0.008(10)
C50 0.079(13) 0.091(12) 0.062(9) -0.014(9) 0.031(8) -0.008(10)
C51 0.079(13) 0.091(12) 0.062(9) -0.015(9) 0.031(8) -0.007(10)
C52 0.079(13) 0.091(12) 0.061(9) -0.016(9) 0.031(8) -0.007(10)
C53 0.076(13) 0.066(11) 0.091(11) -0.010(9) 0.041(10) -0.008(9)
C54 0.076(13) 0.066(11) 0.091(11) -0.010(9) 0.040(10) -0.009(9)
C55 0.077(13) 0.066(11) 0.091(11) -0.010(9) 0.040(10) -0.009(9)
C56 0.077(13) 0.066(11) 0.091(11) -0.010(9) 0.040(10) -0.009(9)
C57 0.077(13) 0.067(11) 0.091(11) -0.010(9) 0.041(10) -0.009(9)
C58 0.076(13) 0.066(11) 0.091(11) -0.010(9) 0.041(10) -0.009(9)
P3 0.072(6) 0.050(5) 0.048(4) 0.006(4) 0.022(4) 0.008(4)
C71 0.082(5) 0.083(6) 0.082(6) -0.001(4) 0.039(4) 0.007(4)
C72 0.082(5) 0.083(6) 0.082(6) 0.000(4) 0.038(4) 0.007(4)
C73 0.083(5) 0.084(6) 0.083(6) 0.000(4) 0.038(4) 0.007(4)
C74 0.083(5) 0.084(6) 0.083(6) -0.001(4) 0.037(4) 0.007(4)
C75 0.083(5) 0.083(6) 0.083(6) -0.001(4) 0.037(4) 0.007(4)
C76 0.082(5) 0.083(6) 0.083(6) -0.001(4) 0.038(4) 0.007(4)
C77 0.087(5) 0.088(6) 0.091(6) -0.007(4) 0.034(4) -0.006(4)
C78 0.087(6) 0.089(6) 0.092(6) -0.007(4) 0.034(4) -0.006(4)
C79 0.088(6) 0.089(6) 0.093(6) -0.006(4) 0.033(4) -0.005(4)
C80 0.089(6) 0.089(6) 0.094(6) -0.006(4) 0.033(4) -0.005(4)
C81 0.088(6) 0.089(6) 0.094(6) -0.006(4) 0.033(4) -0.005(4)
C82 0.088(6) 0.089(6) 0.093(6) -0.007(4) 0.033(4) -0.005(4)
C83 0.091(14) 0.101(12) 0.064(7) 0.008(8) 0.039(8) 0.000(11)
C84 0.091(14) 0.102(12) 0.065(7) 0.007(8) 0.038(8) 0.000(11)
C85 0.092(14) 0.102(12) 0.065(7) 0.007(8) 0.038(8) 0.000(11)
C86 0.092(14) 0.102(12) 0.065(7) 0.007(8) 0.037(8) 0.000(11)
C87 0.092(14) 0.102(12) 0.065(7) 0.007(8) 0.037(8) 0.000(11)
C88 0.091(14) 0.101(12) 0.064(7) 0.007(8) 0.037(8) 0.000(11)
C89 0.077(11) 0.062(7) 0.064(9) 0.008(6) 0.033(8) 0.003(7)
C90 0.077(11) 0.062(7) 0.064(9) 0.008(7) 0.033(8) 0.003(7)
C91 0.077(11) 0.062(7) 0.065(9) 0.007(7) 0.032(8) 0.003(7)
C92 0.077(11) 0.062(7) 0.065(9) 0.007(7) 0.031(8) 0.003(7)
C93 0.077(11) 0.063(7) 0.064(9) 0.007(7) 0.031(8) 0.003(7)
C94 0.077(11) 0.063(7) 0.065(9) 0.008(7) 0.032(8) 0.003(7)
P4 0.045(5) 0.074(7) 0.044(4) 0.009(4) 0.017(4) 0.002(5)
C101 0.048(9) 0.074(11) 0.053(8) 0.009(7) 0.021(6) -0.006(8)
C102 0.047(9) 0.074(11) 0.052(8) 0.009(7) 0.021(6) -0.006(8)
C103 0.047(9) 0.074(11) 0.052(8) 0.009(7) 0.022(6) -0.006(8)
C104 0.047(9) 0.074(11) 0.052(8) 0.009(7) 0.022(6) -0.006(8)
C105 0.048(9) 0.074(11) 0.053(8) 0.009(7) 0.021(6) -0.006(8)
C106 0.049(9) 0.074(11) 0.054(8) 0.008(7) 0.020(6) -0.006(8)
C107 0.134(9) 0.135(10) 0.135(9) -0.003(4) 0.060(5) 0.003(4)
C108 0.134(9) 0.135(10) 0.136(9) -0.003(4) 0.060(5) 0.003(4)
C109 0.134(9) 0.135(10) 0.136(9) -0.003(4) 0.059(5) 0.003(4)
C110 0.135(9) 0.135(10) 0.137(9) -0.003(4) 0.058(5) 0.003(4)
C111 0.134(9) 0.135(10) 0.137(9) -0.003(4) 0.059(5) 0.003(4)
C112 0.134(9) 0.135(10) 0.136(9) -0.003(4) 0.059(5) 0.003(4)
C113 0.050(10) 0.081(12) 0.075(10) 0.002(8) 0.026(8) -0.002(8)
C114 0.050(10) 0.081(12) 0.075(10) 0.001(8) 0.026(8) -0.002(8)
C115 0.050(10) 0.081(12) 0.075(10) 0.001(8) 0.026(8) -0.002(8)
C116 0.050(10) 0.081(12) 0.075(10) 0.002(8) 0.026(8) -0.002(8)
C117 0.049(10) 0.081(12) 0.074(10) 0.002(8) 0.027(8) -0.002(8)
C118 0.049(10) 0.081(12) 0.075(10) 0.001(8) 0.027(8) -0.002(8)
C119 0.077(12) 0.070(11) 0.055(8) -0.009(8) 0.019(8) 0.008(9)
C120 0.078(12) 0.070(11) 0.055(8) -0.009(8) 0.019(8) 0.008(9)
C121 0.078(12) 0.070(11) 0.056(8) -0.009(8) 0.018(8) 0.008(9)
C122 0.079(12) 0.071(11) 0.056(8) -0.009(8) 0.017(8) 0.008(9)
C123 0.079(12) 0.071(11) 0.056(8) -0.009(8) 0.018(8) 0.008(9)
C124 0.078(12) 0.071(11) 0.056(8) -0.009(8) 0.019(8) 0.008(9)
P5 0.048(13) 0.080(16) 0.071(12) 0.006(11) 0.007(9) 0.000(11)
C131 0.061(8) 0.061(8) 0.061(8) -0.001(4) 0.027(5) -0.001(4)
C132 0.061(8) 0.062(8) 0.060(8) -0.002(4) 0.027(5) -0.002(4)
C133 0.061(8) 0.061(8) 0.060(8) -0.002(4) 0.027(5) -0.002(4)
C134 0.061(8) 0.061(8) 0.060(8) -0.002(4) 0.027(5) -0.002(4)
C135 0.061(8) 0.061(8) 0.060(8) -0.002(4) 0.027(5) -0.001(4)
C136 0.061(8) 0.061(8) 0.061(8) -0.002(4) 0.027(5) -0.001(4)
C137 0.088(11) 0.088(11) 0.088(10) -0.001(4) 0.039(6) 0.001(4)
C138 0.088(11) 0.089(11) 0.088(10) -0.001(4) 0.039(6) 0.001(4)
C139 0.088(11) 0.089(11) 0.088(10) -0.001(4) 0.039(6) 0.000(4)
C140 0.088(11) 0.089(11) 0.088(10) -0.001(4) 0.039(6) 0.000(4)
C141 0.088(11) 0.089(11) 0.088(10) -0.001(4) 0.039(6) 0.000(4)
C142 0.088(11) 0.089(11) 0.088(10) -0.001(4) 0.038(6) 0.001(4)
C143 0.091(11) 0.091(11) 0.092(11) 0.000(4) 0.039(6) 0.000(4)
C144 0.092(11) 0.091(11) 0.093(11) 0.000(4) 0.039(6) 0.000(4)
C145 0.092(11) 0.091(11) 0.093(11) 0.000(4) 0.039(6) 0.000(4)
C146 0.092(11) 0.091(11) 0.093(11) 0.000(4) 0.039(6) 0.000(4)
C147 0.091(11) 0.091(11) 0.093(11) 0.000(4) 0.039(6) 0.000(4)
C148 0.091(11) 0.091(11) 0.093(11) 0.000(4) 0.039(6) 0.000(4)
C149 0.113(13) 0.113(13) 0.114(13) 0.001(4) 0.050(7) -0.001(4)
C150 0.113(13) 0.113(13) 0.114(13) 0.001(4) 0.050(7) 0.000(4)
C151 0.113(13) 0.113(13) 0.114(13) 0.001(4) 0.050(7) 0.000(4)
C152 0.113(13) 0.113(13) 0.114(13) 0.001(4) 0.050(7) -0.001(4)
C153 0.113(13) 0.113(13) 0.114(13) 0.001(4) 0.050(7) -0.001(4)
C154 0.114(13) 0.113(13) 0.114(13) 0.001(4) 0.050(7) -0.001(4)

loop_
_atom_type_symbol
_atom_type_description
_atom_type_scat_dispersion_real
_atom_type_scat_dispersion_imag
_atom_type_scat_source
C C 0.0033 0.0016 'International Tables Vol C Tables 4.2.6.8 and 6.1.1.4'
O O 0.0106 0.0060 'International Tables Vol C Tables 4.2.6.8 and 6.1.1.4'
Pt Pt -1.7033 8.3905 'International Tables Vol C Tables 4.2.6.8 and 6.1.1.4'
Cd Cd -0.8075 1.2024 'International Tables Vol C Tables 4.2.6.8 and 6.1.1.4'
Br Br -0.2901 2.4595 'International Tables Vol C Tables 4.2.6.8 and 6.1.1.4'
P P 0.1023 0.0942 'International Tables Vol C Tables 4.2.6.8 and 6.1.1.4'
N N 0.0061 0.0033 'International Tables Vol C Tables 4.2.6.8 and 6.1.1.4'
H H 0.0000 0.0000 'International Tables Vol C Tables 4.2.6.8 and 6.1.1.4'

loop_
_geom_angle_atom_site_label_1
_geom_angle_atom_site_label_2
_geom_angle_atom_site_label_3
_geom_angle
_geom_angle_site_symmetry_1
_geom_angle_site_symmetry_3
Pt6 Pt1 Pt7 71.72(5) . .
Pt6 Pt1 Pt4 100.13(6) . 7_557
Pt7 Pt1 Pt4 171.80(7) . 7_557
Pt6 Pt1 Pt5 124.85(6) . .
Pt7 Pt1 Pt5 125.19(5) . .
Pt4 Pt1 Pt5 59.91(4) 7_557 .
Pt6 Pt1 Pt5 126.11(6) . 7_557
Pt7 Pt1 Pt5 123.73(6) . 7_557
Pt4 Pt1 Pt5 60.10(5) 7_557 7_557
Pt5 Pt1 Pt5 89.98(5) . 7_557
Pt6 Pt1 Pt4 169.92(6) . .
Pt7 Pt1 Pt4 98.23(5) . .
Pt4 Pt1 Pt4 89.93(5) 7_557 .
Pt5 Pt1 Pt4 60.06(5) . .
Pt5 Pt1 Pt4 59.82(5) 7_557 .
Pt6 Pt1 Pt3 64.21(5) . .
Pt7 Pt1 Pt3 113.77(6) . .
Pt4 Pt1 Pt3 61.83(4) 7_557 .
Pt5 Pt1 Pt3 61.17(5) . .
Pt5 Pt1 Pt3 121.92(5) 7_557 .
Pt4 Pt1 Pt3 121.21(6) . .
Pt6 Pt1 Pt2 64.95(5) . .
Pt7 Pt1 Pt2 113.11(6) . .
Pt4 Pt1 Pt2 61.24(5) 7_557 .
Pt5 Pt1 Pt2 121.14(5) . .
Pt5 Pt1 Pt2 61.71(5) 7_557 .
Pt4 Pt1 Pt2 121.53(6) . .
Pt3 Pt1 Pt2 90.14(5) . .
Pt6 Pt1 Pt10 112.64(6) . .
Pt7 Pt1 Pt10 63.89(5) . .
Pt4 Pt1 Pt10 121.64(6) 7_557 .
Pt5 Pt1 Pt10 61.73(4) . .
Pt5 Pt1 Pt10 120.35(6) 7_557 .
Pt4 Pt1 Pt10 60.55(4) . .
Pt3 Pt1 Pt10 90.46(5) . .
Pt2 Pt1 Pt10 176.89(7) . .
Pt6 Pt1 Pt8 113.16(6) . .
Pt7 Pt1 Pt8 63.93(5) . .
Pt4 Pt1 Pt8 120.23(5) 7_557 .
Pt5 Pt1 Pt8 121.29(6) . .
Pt5 Pt1 Pt8 60.15(4) 7_557 .
Pt4 Pt1 Pt8 61.23(5) . .
Pt3 Pt1 Pt8 177.21(7) . .
Pt2 Pt1 Pt8 89.44(5) . .
Pt10 Pt1 Pt8 89.81(5) . .
Pt6 Pt1 Cd5 57.84(6) . .
Pt7 Pt1 Cd5 57.81(5) . .
Pt4 Pt1 Cd5 117.46(6) 7_557 .
Pt5 Pt1 Cd5 175.98(7) . .
Pt5 Pt1 Cd5 86.02(6) 7_557 .
Pt4 Pt1 Cd5 117.83(7) . .
Pt3 Pt1 Cd5 120.92(7) . .
Pt2 Pt1 Cd5 56.42(5) . .
Pt10 Pt1 Cd5 120.80(6) . .
Pt8 Pt1 Cd5 56.71(6) . .
Pt6 Pt1 Cd3 57.24(6) . .
Pt7 Pt1 Cd3 58.25(6) . .
Pt4 Pt1 Cd3 118.44(7) 7_557 .
Pt5 Pt1 Cd3 86.26(6) . .
Pt5 Pt1 Cd3 176.12(8) 7_557 .
Pt4 Pt1 Cd3 117.20(6) . .
Pt3 Pt1 Cd3 56.80(5) . .
Pt2 Pt1 Cd3 121.23(7) . .
Pt10 Pt1 Cd3 56.83(6) . .
Pt8 Pt1 Cd3 121.27(6) . .
Cd5 Pt1 Cd3 97.74(7) . .
C7 Pt2 Pt1 148.7(10) . .
C7 Pt2 Cd6 91.1(11) . .
Pt1 Pt2 Cd6 90.33(6) . .
C7 Pt2 Pt4 149.3(11) . 7_557
Pt1 Pt2 Pt4 57.78(4) . 7_557
Cd6 Pt2 Pt4 68.47(7) . 7_557
C7 Pt2 Cd5 84.4(11) . .
Pt1 Pt2 Cd5 67.66(6) . .
Cd6 Pt2 Cd5 118.80(8) . .
Pt4 Pt2 Cd5 125.20(7) 7_557 .
C7 Pt2 Pt5 139.5(11) . 7_557
Pt1 Pt2 Pt5 57.64(4) . 7_557
Cd6 Pt2 Pt5 125.80(8) . 7_557
Pt4 Pt2 Pt5 57.60(5) 7_557 7_557
Cd5 Pt2 Pt5 90.10(7) . 7_557
C7 Pt2 Cd2 81.2(10) . .
Pt1 Pt2 Cd2 124.74(8) . .
Cd6 Pt2 Cd2 118.58(8) . .
Pt4 Pt2 Cd2 88.61(7) 7_557 .
Cd5 Pt2 Cd2 120.81(8) . .
Pt5 Pt2 Cd2 67.49(6) 7_557 .
C7 Pt2 Pt9 88.5(11) . .
Pt1 Pt2 Pt9 91.16(5) . .
Cd6 Pt2 Pt9 177.65(7) . .
Pt4 Pt2 Pt9 110.89(6) 7_557 .
Cd5 Pt2 Pt9 63.48(6) . .
Pt5 Pt2 Pt9 53.84(4) 7_557 .
Cd2 Pt2 Pt9 59.07(6) . .
C7 Pt2 Pt11 96.1(11) . .
Pt1 Pt2 Pt11 111.33(6) . .
Cd6 Pt2 Pt11 59.32(6) . .
Pt4 Pt2 Pt11 53.98(4) 7_557 .
Cd5 Pt2 Pt11 178.02(7) . .
Pt5 Pt2 Pt11 90.71(5) 7_557 .
Cd2 Pt2 Pt11 61.17(6) . .
Pt9 Pt2 Pt11 118.41(5) . .
C7 Pt2 Pt6 100.1(10) . .
Pt1 Pt2 Pt6 53.82(4) . .
Cd6 Pt2 Pt6 62.26(6) . .
Pt4 Pt2 Pt6 90.67(5) 7_557 .
Cd5 Pt2 Pt6 58.72(6) . .
Pt5 Pt2 Pt6 111.05(5) 7_557 .
Cd2 Pt2 Pt6 178.53(8) . .
Pt9 Pt2 Pt6 120.08(5) . .
Pt11 Pt2 Pt6 119.30(6) . .
C3 Pt3 Pt1 147.8(14) . .
C3 Pt3 Pt5 147.4(13) . .
Pt1 Pt3 Pt5 57.92(5) . .
C3 Pt3 Pt4 143.1(13) . 7_557
Pt1 Pt3 Pt4 57.57(4) . 7_557
Pt5 Pt3 Pt4 57.43(4) . 7_557
C3 Pt3 Cd1 85.5(14) . .
Pt1 Pt3 Cd1 124.53(8) . .
Pt5 Pt3 Cd1 66.84(7) . .
Pt4 Pt3 Cd1 89.59(7) 7_557 .
C3 Pt3 Cd3 88.5(13) . .
Pt1 Pt3 Cd3 67.61(6) . .
Pt5 Pt3 Cd3 90.58(7) . .
Pt4 Pt3 Cd3 124.97(7) 7_557 .
Cd1 Pt3 Cd3 119.73(8) . .
C3 Pt3 Cd6 83.4(13) . .
Pt1 Pt3 Cd6 89.56(6) . .
Pt5 Pt3 Cd6 124.79(7) . .
Pt4 Pt3 Cd6 67.60(6) 7_557 .
Cd1 Pt3 Cd6 119.92(8) . .
Cd3 Pt3 Cd6 118.74(9) . .
C3 Pt3 Pt12 92.1(13) . .
Pt1 Pt3 Pt12 111.12(5) . .
Pt5 Pt3 Pt12 90.05(5) . .
Pt4 Pt3 Pt12 53.95(4) 7_557 .
Cd1 Pt3 Pt12 62.33(6) . .
Cd3 Pt3 Pt12 177.91(8) . .
Cd6 Pt3 Pt12 59.35(6) . .
C3 Pt3 Pt6 95.4(14) . .
Pt1 Pt3 Pt6 54.20(5) . .
Pt5 Pt3 Pt6 111.71(6) . .
Pt4 Pt3 Pt6 90.87(5) 7_557 .
Cd1 Pt3 Pt6 177.85(7) . .
Cd3 Pt3 Pt6 58.39(6) . .
Cd6 Pt3 Pt6 62.17(6) . .
Pt12 Pt3 Pt6 119.54(5) . .
C3 Pt3 Pt13 97.5(13) . .
Pt1 Pt3 Pt13 90.16(5) . .
Pt5 Pt3 Pt13 54.02(4) . .
Pt4 Pt3 Pt13 111.16(6) 7_557 .
Cd1 Pt3 Pt13 59.27(6) . .
Cd3 Pt3 Pt13 62.32(6) . .
Cd6 Pt3 Pt13 178.65(8) . .
Pt12 Pt3 Pt13 119.58(6) . .
Pt6 Pt3 Pt13 118.63(5) . .
Pt11 Pt4 Pt12 71.39(5) 7_557 7_557
Pt11 Pt4 Pt5 169.90(7) 7_557 7_557
Pt12 Pt4 Pt5 98.52(6) 7_557 7_557
Pt11 Pt4 Pt1 124.76(7) 7_557 7_557
Pt12 Pt4 Pt1 123.74(6) 7_557 7_557
Pt5 Pt4 Pt1 60.09(5) 7_557 7_557
Pt11 Pt4 Pt1 125.95(6) 7_557 .
Pt12 Pt4 Pt1 125.62(6) 7_557 .
Pt5 Pt4 Pt1 60.08(5) 7_557 .
Pt1 Pt4 Pt1 90.07(5) 7_557 .
Pt11 Pt4 Pt5 100.04(5) 7_557 .
Pt12 Pt4 Pt5 171.38(6) 7_557 .
Pt5 Pt4 Pt5 90.04(5) 7_557 .
Pt1 Pt4 Pt5 60.04(4) 7_557 .
Pt1 Pt4 Pt5 59.92(5) . .
Pt11 Pt4 Pt10 65.08(5) 7_557 .
Pt12 Pt4 Pt10 113.60(5) 7_557 .
Pt5 Pt4 Pt10 121.34(6) 7_557 .
Pt1 Pt4 Pt10 121.97(6) 7_557 .
Pt1 Pt4 Pt10 61.28(4) . .
Pt5 Pt4 Pt10 61.94(4) . .
Pt11 Pt4 Pt2 64.34(5) 7_557 7_557
Pt12 Pt4 Pt2 112.38(6) 7_557 7_557
Pt5 Pt4 Pt2 121.05(5) 7_557 7_557
Pt1 Pt4 Pt2 60.98(4) 7_557 7_557
Pt1 Pt4 Pt2 121.52(6) . 7_557
Pt5 Pt4 Pt2 61.60(5) . 7_557
Pt10 Pt4 Pt2 90.96(5) . 7_557
Pt11 Pt4 Pt8 113.95(6) 7_557 .
Pt12 Pt4 Pt8 64.76(5) 7_557 .
Pt5 Pt4 Pt8 60.26(4) 7_557 .
Pt1 Pt4 Pt8 120.33(5) 7_557 .
Pt1 Pt4 Pt8 61.31(5) . .
Pt5 Pt4 Pt8 121.23(6) . .
Pt10 Pt4 Pt8 90.26(5) . .
Pt2 Pt4 Pt8 177.14(6) 7_557 .
Pt11 Pt4 Pt3 112.51(6) 7_557 7_557
Pt12 Pt4 Pt3 63.64(5) 7_557 7_557
Pt5 Pt4 Pt3 60.80(5) 7_557 7_557
Pt1 Pt4 Pt3 60.60(5) 7_557 7_557
Pt1 Pt4 Pt3 120.88(5) . 7_557
Pt5 Pt4 Pt3 120.64(5) . 7_557
Pt10 Pt4 Pt3 177.08(6) . 7_557
Pt2 Pt4 Pt3 89.32(5) 7_557 7_557
Pt8 Pt4 Pt3 89.32(5) . 7_557
Pt11 Pt4 Cd4 58.43(6) 7_557 .
Pt12 Pt4 Cd4 58.19(6) 7_557 .
Pt5 Pt4 Cd4 117.12(7) 7_557 .
Pt1 Pt4 Cd4 176.33(8) 7_557 .
Pt1 Pt4 Cd4 86.37(6) . .
Pt5 Pt4 Cd4 118.56(7) . .
Pt10 Pt4 Cd4 56.80(6) . .
Pt2 Pt4 Cd4 121.82(6) 7_557 .
Pt8 Pt4 Cd4 56.99(5) . .
Pt3 Pt4 Cd4 120.73(7) 7_557 .
Pt11 Pt4 Cd6 57.62(6) 7_557 7_557
Pt12 Pt4 Cd6 57.94(6) 7_557 7_557
Pt5 Pt4 Cd6 116.99(6) 7_557 7_557
Pt1 Pt4 Cd6 84.91(6) 7_557 7_557
Pt1 Pt4 Cd6 174.97(7) . 7_557
Pt5 Pt4 Cd6 117.05(7) . 7_557
Pt10 Pt4 Cd6 121.62(6) . 7_557
Pt2 Pt4 Cd6 55.67(6) 7_557 7_557
Pt8 Pt4 Cd6 121.55(7) . 7_557
Pt3 Pt4 Cd6 56.39(5) 7_557 7_557
Cd4 Pt4 Cd6 98.66(7) . 7_557
Pt13 Pt5 Pt9 71.62(5) . 7_557
Pt13 Pt5 Pt4 125.59(7) . 7_557
Pt9 Pt5 Pt4 126.66(6) 7_557 7_557
Pt13 Pt5 Pt1 98.61(6) . .
Pt9 Pt5 Pt1 170.12(6) 7_557 .
Pt4 Pt5 Pt1 60.00(4) 7_557 .
Pt13 Pt5 Pt1 171.29(7) . 7_557
Pt9 Pt5 Pt1 99.72(6) 7_557 7_557
Pt4 Pt5 Pt1 60.09(5) 7_557 7_557
Pt1 Pt5 Pt1 90.02(5) . 7_557
Pt13 Pt5 Pt4 123.87(6) . .
Pt9 Pt5 Pt4 123.87(7) 7_557 .
Pt4 Pt5 Pt4 89.96(5) 7_557 .
Pt1 Pt5 Pt4 60.02(5) . .
Pt1 Pt5 Pt4 59.87(4) 7_557 .
Pt13 Pt5 Pt8 113.59(6) . 7_557
Pt9 Pt5 Pt8 65.09(5) 7_557 7_557
Pt4 Pt5 Pt8 61.93(5) 7_557 7_557
Pt1 Pt5 Pt8 121.92(5) . 7_557
Pt1 Pt5 Pt8 61.90(5) 7_557 7_557
Pt4 Pt5 Pt8 121.75(6) . 7_557
Pt13 Pt5 Pt3 64.22(5) . .
Pt9 Pt5 Pt3 114.17(6) 7_557 .
Pt4 Pt5 Pt3 61.76(5) 7_557 .
Pt1 Pt5 Pt3 60.91(5) . .
Pt1 Pt5 Pt3 121.86(5) 7_557 .
Pt4 Pt5 Pt3 120.90(6) . .
Pt8 Pt5 Pt3 90.77(5) 7_557 .
Pt13 Pt5 Pt2 113.19(6) . 7_557
Pt9 Pt5 Pt2 63.79(5) 7_557 7_557
Pt4 Pt5 Pt2 120.74(6) 7_557 7_557
Pt1 Pt5 Pt2 120.81(6) . 7_557
Pt1 Pt5 Pt2 60.65(4) 7_557 7_557
Pt4 Pt5 Pt2 60.80(5) . 7_557
Pt8 Pt5 Pt2 89.81(5) 7_557 7_557
Pt3 Pt5 Pt2 177.33(6) . 7_557
Pt13 Pt5 Pt10 64.18(5) . .
Pt9 Pt5 Pt10 112.16(5) 7_557 .
Pt4 Pt5 Pt10 120.70(6) 7_557 .
Pt1 Pt5 Pt10 60.70(4) . .
Pt1 Pt5 Pt10 120.04(6) 7_557 .
Pt4 Pt5 Pt10 60.18(4) . .
Pt8 Pt5 Pt10 177.14(6) 7_557 .
Pt3 Pt5 Pt10 89.75(5) . .
Pt2 Pt5 Pt10 89.55(5) 7_557 .
Pt13 Pt5 Cd1 58.60(6) . .
Pt9 Pt5 Cd1 58.87(6) 7_557 .
Pt4 Pt5 Cd1 86.42(6) 7_557 .
Pt1 Pt5 Cd1 117.73(7) . .
Pt1 Pt5 Cd1 118.12(6) 7_557 .
Pt4 Pt5 Cd1 176.37(6) . .
Pt8 Pt5 Cd1 56.42(5) 7_557 .
Pt3 Pt5 Cd1 57.02(6) . .
Pt2 Pt5 Cd1 121.41(7) 7_557 .
Pt10 Pt5 Cd1 121.78(6) . .
Pt13 Pt5 Cd2 58.26(6) . 7_557
Pt9 Pt5 Cd2 57.79(6) 7_557 7_557
Pt4 Pt5 Cd2 174.12(7) 7_557 7_557
Pt1 Pt5 Cd2 116.20(6) . 7_557
Pt1 Pt5 Cd2 116.71(7) 7_557 7_557
Pt4 Pt5 Cd2 84.18(6) . 7_557
Pt8 Pt5 Cd2 121.78(7) 7_557 7_557
Pt3 Pt5 Cd2 121.21(7) . 7_557
Pt2 Pt5 Cd2 56.40(6) 7_557 7_557
Pt10 Pt5 Cd2 55.69(6) . 7_557
Cd1 Pt5 Cd2 99.45(7) . 7_557
C5 Pt6 Pt1 170.3(13) . .
C5 Pt6 Cd3 98.9(13) . .
Pt1 Pt6 Cd3 71.48(7) . .
C5 Pt6 Cd5 113.8(15) . .
Pt1 Pt6 Cd5 70.94(7) . .
Cd3 Pt6 Cd5 115.37(8) . .
C5 Pt6 Pt3 114.9(15) . .
Pt1 Pt6 Pt3 61.59(5) . .
Cd3 Pt6 Pt3 60.33(6) . .
Cd5 Pt6 Pt3 131.12(8) . .
C5 Pt6 Pt2 128.4(13) . .
Pt1 Pt6 Pt2 61.22(5) . .
Cd3 Pt6 Pt2 131.49(8) . .
Cd5 Pt6 Pt2 59.26(6) . .
Pt3 Pt6 Pt2 86.98(5) . .
C5 Pt6 Cd6 93.7(14) . .
Pt1 Pt6 Cd6 91.70(7) . .
Cd3 Pt6 Cd6 117.15(8) . .
Cd5 Pt6 Cd6 114.56(7) . .
Pt3 Pt6 Cd6 58.58(6) . .
Pt2 Pt6 Cd6 57.31(6) . .
C5 Pt6 Pt7 120.2(14) . .
Pt1 Pt6 Pt7 54.27(4) . .
Cd3 Pt6 Pt7 58.05(6) . .
Cd5 Pt6 Pt7 57.33(6) . .
Pt3 Pt6 Pt7 99.95(6) . .
Pt2 Pt6 Pt7 98.82(5) . .
Cd6 Pt6 Pt7 145.93(8) . .
C10 Pt7 Pt1 175.8(10) . .
C10 Pt7 Cd5 105.0(10) . .
Pt1 Pt7 Cd5 70.80(6) . .
C10 Pt7 Cd3 111.2(10) . .
Pt1 Pt7 Cd3 70.61(6) . .
Cd5 Pt7 Cd3 113.87(8) . .
C10 Pt7 Pt10 122.5(10) . .
Pt1 Pt7 Pt10 61.71(4) . .
Cd5 Pt7 Pt10 131.38(7) . .
Cd3 Pt7 Pt10 59.96(7) . .
C10 Pt7 Pt8 116.7(10) . .
Pt1 Pt7 Pt8 62.06(5) . .
Cd5 Pt7 Pt8 60.04(6) . .
Cd3 Pt7 Pt8 131.53(7) . .
Pt10 Pt7 Pt8 87.79(5) . .
C10 Pt7 Cd4 90.0(10) . .
Pt1 Pt7 Cd4 92.49(7) . .
Cd5 Pt7 Cd4 116.92(8) . .
Cd3 Pt7 Cd4 116.33(8) . .
Pt10 Pt7 Cd4 58.19(6) . .
Pt8 Pt7 Cd4 58.58(6) . .
C10 Pt7 Pt6 123.4(10) . .
Pt1 Pt7 Pt6 54.01(5) . .
Cd5 Pt7 Pt6 57.29(6) . .
Cd3 Pt7 Pt6 56.60(6) . .
Pt10 Pt7 Pt6 99.13(5) . .
Pt8 Pt7 Pt6 99.78(5) . .
Cd4 Pt7 Pt6 146.49(7) . .
C9 Pt8 Pt5 151.3(11) . 7_557
C9 Pt8 Cd1 93.2(12) . 7_557
Pt5 Pt8 Cd1 67.71(6) 7_557 7_557
C9 Pt8 Pt4 147.2(12) . .
Pt5 Pt8 Pt4 57.81(4) 7_557 .
Cd1 Pt8 Pt4 90.49(7) 7_557 .
C9 Pt8 Pt1 138.4(12) . .
Pt5 Pt8 Pt1 57.95(4) 7_557 .
Cd1 Pt8 Pt1 125.43(7) 7_557 .
Pt4 Pt8 Pt1 57.46(5) . .
C9 Pt8 Cd5 80.8(13) . .
Pt5 Pt8 Cd5 90.70(6) 7_557 .
Cd1 Pt8 Cd5 120.70(8) 7_557 .
Pt4 Pt8 Cd5 124.35(7) . .
Pt1 Pt8 Cd5 67.02(6) . .
C9 Pt8 Cd4 83.2(11) . .
Pt5 Pt8 Cd4 124.31(7) 7_557 .
Cd1 Pt8 Cd4 118.76(8) 7_557 .
Pt4 Pt8 Cd4 66.66(6) . .
Pt1 Pt8 Cd4 89.73(6) . .
Cd5 Pt8 Cd4 118.88(8) . .
C9 Pt8 Pt7 87.2(12) . .
Pt5 Pt8 Pt7 111.69(6) 7_557 .
Cd1 Pt8 Pt7 179.27(7) 7_557 .
Pt4 Pt8 Pt7 89.49(5) . .
Pt1 Pt8 Pt7 54.02(4) . .
Cd5 Pt8 Pt7 58.77(6) . .
Cd4 Pt8 Pt7 61.88(6) . .
C9 Pt8 Pt9 98.2(11) . .
Pt5 Pt8 Pt9 54.12(4) 7_557 .
Cd1 Pt8 Pt9 59.73(6) 7_557 .
Pt4 Pt8 Pt9 111.66(5) . .
Pt1 Pt8 Pt9 90.23(5) . .
Cd5 Pt8 Pt9 62.94(6) . .
Cd4 Pt8 Pt9 177.95(8) . .
Pt7 Pt8 Pt9 119.62(6) . .
C9 Pt8 Pt12 100.2(12) . 7_557
Pt5 Pt8 Pt12 89.76(5) 7_557 7_557
Cd1 Pt8 Pt12 62.27(6) 7_557 7_557
Pt4 Pt8 Pt12 53.60(5) . 7_557
Pt1 Pt8 Pt12 110.72(6) . 7_557
Cd5 Pt8 Pt12 176.89(7) . 7_557
Cd4 Pt8 Pt12 58.51(6) . 7_557
Pt7 Pt8 Pt12 118.25(5) . 7_557
Pt9 Pt8 Pt12 119.64(5) . 7_557
C8 Pt9 Pt5 173.2(9) . 7_557
C8 Pt9 Cd2 101.9(9) . .
Pt5 Pt9 Cd2 71.33(6) 7_557 .
C8 Pt9 Cd1 113.8(10) . 7_557
Pt5 Pt9 Cd1 69.88(7) 7_557 7_557
Cd2 Pt9 Cd1 115.46(9) . 7_557
C8 Pt9 Pt2 115.0(9) . .
Pt5 Pt9 Pt2 62.37(5) 7_557 .
Cd2 Pt9 Pt2 60.00(6) . .
Cd1 Pt9 Pt2 130.72(7) 7_557 .
C8 Pt9 Pt8 125.9(9) . .
Pt5 Pt9 Pt8 60.79(4) 7_557 .
Cd2 Pt9 Pt8 130.79(7) . .
Cd1 Pt9 Pt8 58.54(6) 7_557 .
Pt2 Pt9 Pt8 86.98(5) . .
C8 Pt9 Cd5 92.0(8) . .
Pt5 Pt9 Cd5 91.43(7) 7_557 .
Cd2 Pt9 Cd5 115.89(8) . .
Cd1 Pt9 Cd5 114.57(7) 7_557 .
Pt2 Pt9 Cd5 57.48(6) . .
Pt8 Pt9 Cd5 57.77(6) . .
C8 Pt9 Pt13 122.3(8) . 7_557
Pt5 Pt9 Pt13 54.15(5) 7_557 7_557
Cd2 Pt9 Pt13 58.00(6) . 7_557
Cd1 Pt9 Pt13 57.53(6) 7_557 7_557
Pt2 Pt9 Pt13 100.25(5) . 7_557
Pt8 Pt9 Pt13 98.76(5) . 7_557
Cd5 Pt9 Pt13 145.58(7) . 7_557
C1 Pt10 Pt4 147.1(11) . .
C1 Pt10 Pt1 145.9(10) . .
Pt4 Pt10 Pt1 58.17(4) . .
C1 Pt10 Cd2 85.0(10) . 7_557
Pt4 Pt10 Cd2 89.76(7) . 7_557
Pt1 Pt10 Cd2 125.24(6) . 7_557
C1 Pt10 Cd4 86.6(10) . .
Pt4 Pt10 Cd4 67.53(6) . .
Pt1 Pt10 Cd4 90.70(6) . .
Cd2 Pt10 Cd4 118.51(9) 7_557 .
C1 Pt10 Pt5 145.1(10) . .
Pt4 Pt10 Pt5 57.88(4) . .
Pt1 Pt10 Pt5 57.57(4) . .
Cd2 Pt10 Pt5 67.92(6) 7_557 .
Cd4 Pt10 Pt5 125.19(7) . .
C1 Pt10 Cd3 84.5(10) . .
Pt4 Pt10 Cd3 125.44(6) . .
Pt1 Pt10 Cd3 67.49(6) . .
Cd2 Pt10 Cd3 119.70(9) 7_557 .
Cd4 Pt10 Cd3 119.87(9) . .
Pt5 Pt10 Cd3 89.99(6) . .
C1 Pt10 Pt7 95.1(10) . .
Pt4 Pt10 Pt7 90.61(5) . .
Pt1 Pt10 Pt7 54.40(4) . .
Cd2 Pt10 Pt7 179.13(8) 7_557 .
Cd4 Pt10 Pt7 62.36(6) . .
Pt5 Pt10 Pt7 111.65(5) . .
Cd3 Pt10 Pt7 59.46(6) . .
C1 Pt10 Pt13 94.1(10) . .
Pt4 Pt10 Pt13 111.12(5) . .
Pt1 Pt10 Pt13 89.78(5) . .
Cd2 Pt10 Pt13 59.70(6) 7_557 .
Cd4 Pt10 Pt13 177.97(8) . .
Pt5 Pt10 Pt13 53.63(4) . .
Cd3 Pt10 Pt13 62.11(6) . .
Pt7 Pt10 Pt13 119.43(6) . .
C1 Pt10 Pt11 95.7(10) . 7_557
Pt4 Pt10 Pt11 54.07(4) . 7_557
Pt1 Pt10 Pt11 111.93(5) . 7_557
Cd2 Pt10 Pt11 61.36(7) 7_557 7_557
Cd4 Pt10 Pt11 59.13(6) . 7_557
Pt5 Pt10 Pt11 90.41(5) . 7_557
Cd3 Pt10 Pt11 178.93(7) . 7_557
Pt7 Pt10 Pt11 119.47(6) . 7_557
Pt13 Pt10 Pt11 118.89(6) . 7_557
C6 Pt11 Pt4 175.4(12) . 7_557
C6 Pt11 Cd6 108.7(10) . .
Pt4 Pt11 Cd6 71.53(6) 7_557 .
C6 Pt11 Cd4 105.8(11) . 7_557
Pt4 Pt11 Cd4 70.30(6) 7_557 7_557
Cd6 Pt11 Cd4 115.34(8) . 7_557
C6 Pt11 Pt2 122.6(11) . .
Pt4 Pt11 Pt2 61.68(5) 7_557 .
Cd6 Pt11 Pt2 59.03(6) . .
Cd4 Pt11 Pt2 130.83(7) 7_557 .
C6 Pt11 Pt10 119.7(10) . 7_557
Pt4 Pt11 Pt10 60.85(5) 7_557 7_557
Cd6 Pt11 Pt10 131.04(7) . 7_557
Cd4 Pt11 Pt10 59.20(6) 7_557 7_557
Pt2 Pt11 Pt10 87.49(5) . 7_557
C6 Pt11 Cd2 92.3(11) . .
Pt4 Pt11 Cd2 91.70(6) 7_557 .
Cd6 Pt11 Cd2 116.02(8) . .
Cd4 Pt11 Cd2 115.26(9) 7_557 .
Pt2 Pt11 Cd2 58.80(6) . .
Pt10 Pt11 Cd2 57.92(6) 7_557 .
C6 Pt11 Pt12 121.7(11) . .
Pt4 Pt11 Pt12 54.33(4) 7_557 .
Cd6 Pt11 Pt12 57.91(6) . .
Cd4 Pt11 Pt12 57.48(6) 7_557 .
Pt2 Pt11 Pt12 99.08(5) . .
Pt10 Pt11 Pt12 99.06(5) 7_557 .
Cd2 Pt11 Pt12 146.03(7) . .
C4 Pt12 Pt4 171.7(13) . 7_557
C4 Pt12 Cd4 110.0(13) . 7_557
Pt4 Pt12 Cd4 70.43(6) 7_557 7_557
C4 Pt12 Cd6 101.7(13) . .
Pt4 Pt12 Cd6 71.27(7) 7_557 .
Cd4 Pt12 Cd6 115.19(8) 7_557 .
C4 Pt12 Pt3 118.3(13) . .
Pt4 Pt12 Pt3 62.41(4) 7_557 .
Cd4 Pt12 Pt3 131.44(7) 7_557 .
Cd6 Pt12 Pt3 60.00(6) . .
C4 Pt12 Pt8 126.1(13) . 7_557
Pt4 Pt12 Pt8 61.65(5) 7_557 7_557
Cd4 Pt12 Pt8 59.72(6) 7_557 7_557
Cd6 Pt12 Pt8 131.49(7) . 7_557
Pt3 Pt12 Pt8 87.18(5) . 7_557
C4 Pt12 Cd1 95.0(13) . .
Pt4 Pt12 Cd1 92.15(6) 7_557 .
Cd4 Pt12 Cd1 114.97(9) 7_557 .
Cd6 Pt12 Cd1 116.71(8) . .
Pt3 Pt12 Cd1 58.36(6) . .
Pt8 Pt12 Cd1 57.11(6) 7_557 .
C4 Pt12 Pt11 118.5(13) . .
Pt4 Pt12 Pt11 54.28(4) 7_557 .
Cd4 Pt12 Pt11 57.78(6) 7_557 .
Cd6 Pt12 Pt11 57.46(6) . .
Pt3 Pt12 Pt11 100.01(5) . .
Pt8 Pt12 Pt11 100.05(5) 7_557 .
Cd1 Pt12 Pt11 146.42(7) . .
C2 Pt13 Pt5 176.4(11) . .
C2 Pt13 Cd1 107.5(11) . .
Pt5 Pt13 Cd1 70.12(6) . .
C2 Pt13 Cd2 108.2(11) . 7_557
Pt5 Pt13 Cd2 71.05(6) . 7_557
Cd1 Pt13 Cd2 115.24(8) . 7_557
C2 Pt13 Pt3 119.6(11) . .
Pt5 Pt13 Pt3 61.76(5) . .
Cd1 Pt13 Pt3 59.77(6) . .
Cd2 Pt13 Pt3 131.23(7) 7_557 .
C2 Pt13 Pt10 120.6(11) . .
Pt5 Pt13 Pt10 62.20(5) . .
Cd1 Pt13 Pt10 131.09(7) . .
Cd2 Pt13 Pt10 58.87(6) 7_557 .
Pt3 Pt13 Pt10 87.55(5) . .
C2 Pt13 Cd3 90.7(11) . .
Pt5 Pt13 Cd3 92.74(7) . .
Cd1 Pt13 Cd3 116.38(8) . .
Cd2 Pt13 Cd3 115.22(8) 7_557 .
Pt3 Pt13 Cd3 58.35(6) . .
Pt10 Pt13 Cd3 58.29(6) . .
C2 Pt13 Pt9 122.3(11) . 7_557
Pt5 Pt13 Pt9 54.23(5) . 7_557
Cd1 Pt13 Pt9 57.93(6) . 7_557
Cd2 Pt13 Pt9 57.39(6) 7_557 7_557
Pt3 Pt13 Pt9 100.41(5) . 7_557
Pt10 Pt13 Pt9 99.19(5) . 7_557
Cd3 Pt13 Pt9 146.95(7) . 7_557
Br1 Cd1 Pt8 135.45(12) . 7_557
Br1 Cd1 Pt13 115.70(11) . .
Pt8 Cd1 Pt13 105.91(9) 7_557 .
Br1 Cd1 Pt9 123.42(12) . 7_557
Pt8 Cd1 Pt9 61.73(6) 7_557 7_557
Pt13 Cd1 Pt9 64.54(6) . 7_557
Br1 Cd1 Pt3 123.49(13) . .
Pt8 Cd1 Pt3 89.81(8) 7_557 .
Pt13 Cd1 Pt3 60.95(6) . .
Pt9 Cd1 Pt3 105.92(8) 7_557 .
Br1 Cd1 Pt12 108.70(11) . .
Pt8 Cd1 Pt12 60.62(6) 7_557 .
Pt13 Cd1 Pt12 118.29(9) . .
Pt9 Cd1 Pt12 119.98(9) 7_557 .
Pt3 Cd1 Pt12 59.31(6) . .
Br1 Cd1 Pt5 166.58(11) . .
Pt8 Cd1 Pt5 55.87(6) 7_557 .
Pt13 Cd1 Pt5 51.28(5) . .
Pt9 Cd1 Pt5 51.24(5) 7_557 .
Pt3 Cd1 Pt5 56.14(6) . .
Pt12 Cd1 Pt5 82.90(7) . .
Br2 Cd2 Pt10 124.75(11) . 7_557
Br2 Cd2 Pt9 123.52(12) . .
Pt10 Cd2 Pt9 106.09(8) 7_557 .
Br2 Cd2 Pt13 117.98(12) . 7_557
Pt10 Cd2 Pt13 61.43(7) 7_557 7_557
Pt9 Cd2 Pt13 64.61(7) . 7_557
Br2 Cd2 Pt2 133.29(13) . .
Pt10 Cd2 Pt2 89.82(7) 7_557 .
Pt9 Cd2 Pt2 60.93(6) . .
Pt13 Cd2 Pt2 105.54(8) 7_557 .
Br2 Cd2 Pt11 107.06(12) . .
Pt10 Cd2 Pt11 60.72(6) 7_557 .
Pt9 Cd2 Pt11 119.10(8) . .
Pt13 Cd2 Pt11 119.92(9) 7_557 .
Pt2 Cd2 Pt11 60.03(6) . .
Br2 Cd2 Pt5 167.98(13) . 7_557
Pt10 Cd2 Pt5 56.39(5) 7_557 7_557
Pt9 Cd2 Pt5 50.88(5) . 7_557
Pt13 Cd2 Pt5 50.69(5) 7_557 7_557
Pt2 Cd2 Pt5 56.12(5) . 7_557
Pt11 Cd2 Pt5 84.06(6) . 7_557
Br3 Cd3 Pt6 124.46(14) . .
Br3 Cd3 Pt7 123.22(14) . .
Pt6 Cd3 Pt7 65.35(6) . .
Br3 Cd3 Pt3 128.72(14) . .
Pt6 Cd3 Pt3 61.28(6) . .
Pt7 Cd3 Pt3 105.64(8) . .
Br3 Cd3 Pt10 126.65(13) . .
Pt6 Cd3 Pt10 105.70(8) . .
Pt7 Cd3 Pt10 60.57(6) . .
Pt3 Cd3 Pt10 88.89(8) . .
Br3 Cd3 Pt13 104.28(13) . .
Pt6 Cd3 Pt13 118.54(8) . .
Pt7 Cd3 Pt13 118.08(10) . .
Pt3 Cd3 Pt13 59.33(6) . .
Pt10 Cd3 Pt13 59.60(7) . .
Br3 Cd3 Pt1 173.25(14) . .
Pt6 Cd3 Pt1 51.28(5) . .
Pt7 Cd3 Pt1 51.14(5) . .
Pt3 Cd3 Pt1 55.59(5) . .
Pt10 Cd3 Pt1 55.68(6) . .
Pt13 Cd3 Pt1 82.38(7) . .
Br4 Cd4 Pt12 116.70(13) . 7_557
Br4 Cd4 Pt11 117.29(13) . 7_557
Pt12 Cd4 Pt11 64.74(7) 7_557 7_557
Br4 Cd4 Pt10 131.71(13) . .
Pt12 Cd4 Pt10 105.85(8) 7_557 .
Pt11 Cd4 Pt10 61.67(6) 7_557 .
Br4 Cd4 Pt8 130.20(13) . .
Pt12 Cd4 Pt8 61.77(6) 7_557 .
Pt11 Cd4 Pt8 106.35(8) 7_557 .
Pt10 Cd4 Pt8 89.09(7) . .
Br4 Cd4 Pt7 112.29(13) . .
Pt12 Cd4 Pt7 119.14(8) 7_557 .
Pt11 Cd4 Pt7 119.13(9) 7_557 .
Pt10 Cd4 Pt7 59.46(6) . .
Pt8 Cd4 Pt7 59.54(6) . .
Br4 Cd4 Pt4 164.78(15) . .
Pt12 Cd4 Pt4 51.38(5) 7_557 .
Pt11 Cd4 Pt4 51.27(5) 7_557 .
Pt10 Cd4 Pt4 55.67(5) . .
Pt8 Cd4 Pt4 56.35(5) . .
Pt7 Cd4 Pt4 82.92(7) . .
Br5 Cd5 Pt6 118.83(13) . .
Br5 Cd5 Pt7 118.64(11) . .
Pt6 Cd5 Pt7 65.38(6) . .
Br5 Cd5 Pt2 130.48(12) . .
Pt6 Cd5 Pt2 62.03(6) . .
Pt7 Cd5 Pt2 106.32(9) . .
Br5 Cd5 Pt8 129.82(13) . .
Pt6 Cd5 Pt8 106.25(9) . .
Pt7 Cd5 Pt8 61.20(6) . .
Pt2 Cd5 Pt8 88.82(8) . .
Br5 Cd5 Pt9 110.34(12) . .
Pt6 Cd5 Pt9 118.99(9) . .
Pt7 Cd5 Pt9 118.45(10) . .
Pt2 Cd5 Pt9 59.04(6) . .
Pt8 Cd5 Pt9 59.29(6) . .
Br5 Cd5 Pt1 166.85(12) . .
Pt6 Cd5 Pt1 51.21(6) . .
Pt7 Cd5 Pt1 51.38(5) . .
Pt2 Cd5 Pt1 55.92(5) . .
Pt8 Cd5 Pt1 56.26(6) . .
Pt9 Cd5 Pt1 82.81(7) . .
Br6 Cd6 Pt2 134.10(14) . .
Br6 Cd6 Pt11 122.17(12) . .
Pt2 Cd6 Pt11 61.65(6) . .
Br6 Cd6 Pt12 116.93(14) . .
Pt2 Cd6 Pt12 105.58(9) . .
Pt11 Cd6 Pt12 64.64(7) . .
Br6 Cd6 Pt3 125.77(12) . .
Pt2 Cd6 Pt3 89.20(7) . .
Pt11 Cd6 Pt3 105.54(9) . .
Pt12 Cd6 Pt3 60.66(6) . .
Br6 Cd6 Pt6 109.17(13) . .
Pt2 Cd6 Pt6 60.43(6) . .
Pt11 Cd6 Pt6 119.78(9) . .
Pt12 Cd6 Pt6 118.00(9) . .
Pt3 Cd6 Pt6 59.26(6) . .
Br6 Cd6 Pt4 166.69(14) . 7_557
Pt2 Cd6 Pt4 55.86(6) . 7_557
Pt11 Cd6 Pt4 50.85(5) . 7_557
Pt12 Cd6 Pt4 50.79(6) . 7_557
Pt3 Cd6 Pt4 56.01(6) . 7_557
Pt6 Cd6 Pt4 83.26(7) . 7_557
O1 C1 Pt10 171(3) . .
O2 C2 Pt13 178(4) . .
O3 C3 Pt3 176(4) . .
O4 C4 Pt12 178(4) . .
O5 C5 Pt6 172(4) . .
O6 C6 Pt11 176(3) . .
O7 C7 Pt2 173(3) . .
O8 C8 Pt9 176(3) . .
O9 C9 Pt8 174(3) . .
O10 C10 Pt7 175(3) . .
C21 P1 C21 106(2) . 2_756
C21 P1 C27 115.0(14) . 2_756
C21 P1 C27 108.9(15) 2_756 2_756
C21 P1 C27 108.9(15) . .
C21 P1 C27 115.0(14) 2_756 .
C27 P1 C27 103.2(19) 2_756 .
C22 C21 C26 120.0 . .
C22 C21 P1 118(2) . .
C26 C21 P1 122(2) . .
C23 C22 C21 120.0 . .
C23 C22 H22 120.0 . .
C21 C22 H22 120.0 . .
C22 C23 C24 120.0 . .
C22 C23 H23 120.0 . .
C24 C23 H23 120.0 . .
C23 C24 C25 120.0 . .
C23 C24 H24 120.0 . .
C25 C24 H24 120.0 . .
C26 C25 C24 120.0 . .
C26 C25 H25 120.0 . .
C24 C25 H25 120.0 . .
C25 C26 C21 120.0 . .
C25 C26 H26 120.0 . .
C21 C26 H26 120.0 . .
C28 C27 C32 120.0 . .
C28 C27 P1 121.4(16) . .
C32 C27 P1 118.3(16) . .
C27 C28 C29 120.0 . .
C27 C28 H28 120.0 . .
C29 C28 H28 120.0 . .
C28 C29 C30 120.0 . .
C28 C29 H29 120.0 . .
C30 C29 H29 120.0 . .
C31 C30 C29 120.0 . .
C31 C30 H30 120.0 . .
C29 C30 H30 120.0 . .
C32 C31 C30 120.0 . .
C32 C31 H31 120.0 . .
C30 C31 H31 120.0 . .
C31 C32 C27 120.0 . .
C31 C32 H32 120.0 . .
C27 C32 H32 120.0 . .
C47 P2 C53 107.4(10) . .
C47 P2 C59' 112.0(15) . .
C53 P2 C59' 104(2) . .
C47 P2 C41 110.1(10) . .
C53 P2 C41 109.7(9) . .
C59' P2 C41 113.3(15) . .
C47 P2 C59 111.8(13) . .
C53 P2 C59 111.9(12) . .
C59' P2 C59 9(2) . .
C41 P2 C59 106.0(12) . .
C42 C41 C46 120.0 . .
C42 C41 P2 120.3(11) . .
C46 C41 P2 119.6(10) . .
C41 C42 C43 120.0 . .
C41 C42 H42 120.0 . .
C43 C42 H42 120.0 . .
C42 C43 C44 120.0 . .
C42 C43 H43 120.0 . .
C44 C43 H43 120.0 . .
C43 C44 C45 120.0 . .
C43 C44 H44 120.0 . .
C45 C44 H44 120.0 . .
C46 C45 C44 120.0 . .
C46 C45 H45 120.0 . .
C44 C45 H45 120.0 . .
C45 C46 C41 120.0 . .
C45 C46 H46 120.0 . .
C41 C46 H46 120.0 . .
C48 C47 C52 120.0 . .
C48 C47 P2 121.4(11) . .
C52 C47 P2 118.5(11) . .
C47 C48 C49 120.0 . .
C47 C48 H48 120.0 . .
C49 C48 H48 120.0 . .
C50 C49 C48 120.0 . .
C50 C49 H49 120.0 . .
C48 C49 H49 120.0 . .
C51 C50 C49 120.0 . .
C51 C50 H50 120.0 . .
C49 C50 H50 120.0 . .
C52 C51 C50 120.0 . .
C52 C51 H51 120.0 . .
C50 C51 H51 120.0 . .
C51 C52 C47 120.0 . .
C51 C52 H52 120.0 . .
C47 C52 H52 120.0 . .
C54 C53 C58 120.0 . .
C54 C53 P2 120.1(11) . .
C58 C53 P2 119.9(11) . .
C55 C54 C53 120.0 . .
C55 C54 H54 120.0 . .
C53 C54 H54 120.0 . .
C54 C55 C56 120.0 . .
C54 C55 H55 120.0 . .
C56 C55 H55 120.0 . .
C57 C56 C55 120.0 . .
C57 C56 H56 120.0 . .
C55 C56 H56 120.0 . .
C58 C57 C56 120.0 . .
C58 C57 H57 120.0 . .
C56 C57 H57 120.0 . .
C57 C58 C53 120.0 . .
C57 C58 H58 120.0 . .
C53 C58 H58 120.0 . .
C60 C59 C64 120.0 . .
C60 C59 P2 120.8(15) . .
C64 C59 P2 119.2(15) . .
C59 C60 C61 120.0 . .
C59 C60 H60 120.0 . .
C61 C60 H60 120.0 . .
C60 C61 C62 120.0 . .
C60 C61 H61 120.0 . .
C62 C61 H61 120.0 . .
C63 C62 C61 120.0 . .
C63 C62 H62 120.0 . .
C61 C62 H62 120.0 . .
C62 C63 C64 120.0 . .
C62 C63 H63 120.0 . .
C64 C63 H63 120.0 . .
C63 C64 C59 120.0 . .
C63 C64 H64 120.0 . .
C59 C64 H64 120.0 . .
C60' C59' C64' 120.0 . .
C60' C59' P2 115.4(15) . .
C64' C59' P2 124.5(15) . .
C59' C60' C61' 120.0 . .
C59' C60' H60' 120.0 . .
C61' C60' H60' 120.0 . .
C62' C61' C60' 120.0 . .
C62' C61' H61' 120.0 . .
C60' C61' H61' 120.0 . .
C61' C62' C63' 120.0 . .
C61' C62' H62' 120.0 . .
C63' C62' H62' 120.0 . .
C64' C63' C62' 120.0 . .
C64' C63' H63' 120.0 . .
C62' C63' H63' 120.0 . .
C63' C64' C59' 120.0 . .
C63' C64' H64' 120.0 . .
C59' C64' H64' 120.0 . .
C77 P3 C89 110.7(11) . .
C77 P3 C71 108.3(11) . .
C89 P3 C71 109.3(11) . .
C77 P3 C83 108.7(11) . .
C89 P3 C83 110.9(11) . .
C71 P3 C83 109.0(10) . .
C72 C71 C76 120.0 . .
C72 C71 P3 122.3(12) . .
C76 C71 P3 117.7(12) . .
C71 C72 C73 120.0 . .
C71 C72 H72 120.0 . .
C73 C72 H72 120.0 . .
C74 C73 C72 120.0 . .
C74 C73 H73 120.0 . .
C72 C73 H73 120.0 . .
C75 C74 C73 120.0 . .
C75 C74 H74 120.0 . .
C73 C74 H74 120.0 . .
C74 C75 C76 120.0 . .
C74 C75 H75 120.0 . .
C76 C75 H75 120.0 . .
C75 C76 C71 120.0 . .
C75 C76 H76 120.0 . .
C71 C76 H76 120.0 . .
C78 C77 C82 120.0 . .
C78 C77 P3 122.3(13) . .
C82 C77 P3 117.7(13) . .
C77 C78 C79 120.0 . .
C77 C78 H78 120.0 . .
C79 C78 H78 120.0 . .
C80 C79 C78 120.0 . .
C80 C79 H79 120.0 . .
C78 C79 H79 120.0 . .
C79 C80 C81 120.0 . .
C79 C80 H80 120.0 . .
C81 C80 H80 120.0 . .
C80 C81 C82 120.0 . .
C80 C81 H81 120.0 . .
C82 C81 H81 120.0 . .
C81 C82 C77 120.0 . .
C81 C82 H82 120.0 . .
C77 C82 H82 120.0 . .
C84 C83 C88 120.0 . .
C84 C83 P3 119.7(11) . .
C88 C83 P3 120.1(11) . .
C85 C84 C83 120.0 . .
C85 C84 H84 120.0 . .
C83 C84 H84 120.0 . .
C86 C85 C84 120.0 . .
C86 C85 H85 120.0 . .
C84 C85 H85 120.0 . .
C85 C86 C87 120.0 . .
C85 C86 H86 120.0 . .
C87 C86 H86 120.0 . .
C88 C87 C86 120.0 . .
C88 C87 H87 120.0 . .
C86 C87 H87 120.0 . .
C87 C88 C83 120.0 . .
C87 C88 H88 120.0 . .
C83 C88 H88 120.0 . .
C90 C89 C94 120.0 . .
C90 C89 P3 120.0(11) . .
C94 C89 P3 120.0(11) . .
C89 C90 C91 120.0 . .
C89 C90 H90 120.0 . .
C91 C90 H90 120.0 . .
C92 C91 C90 120.0 . .
C92 C91 H91 120.0 . .
C90 C91 H91 120.0 . .
C91 C92 C93 120.0 . .
C91 C92 H92 120.0 . .
C93 C92 H92 120.0 . .
C94 C93 C92 120.0 . .
C94 C93 H93 120.0 . .
C92 C93 H93 120.0 . .
C93 C94 C89 120.0 . .
C93 C94 H94 120.0 . .
C89 C94 H94 120.0 . .
C101 P4 C119 108.6(10) . .
C101 P4 C107 107.4(11) . .
C119 P4 C107 116.3(10) . .
C101 P4 C113 106.5(9) . .
C119 P4 C113 110.9(11) . .
C107 P4 C113 106.8(11) . .
C102 C101 C106 120.0 . .
C102 C101 P4 122.7(10) . .
C106 C101 P4 116.7(10) . .
C103 C102 C101 120.0 . .
C103 C102 H102 120.0 . .
C101 C102 H102 120.0 . .
C102 C103 C104 120.0 . .
C102 C103 H103 120.0 . .
C104 C103 H103 120.0 . .
C103 C104 C105 120.0 . .
C103 C104 H104 120.0 . .
C105 C104 H104 120.0 . .
C106 C105 C104 120.0 . .
C106 C105 H105 120.0 . .
C104 C105 H105 120.0 . .
C105 C106 C101 120.0 . .
C105 C106 H106 120.0 . .
C101 C106 H106 120.0 . .
C108 C107 C112 120.0 . .
C108 C107 P4 126.1(15) . .
C112 C107 P4 110.2(12) . .
C109 C108 C107 120.0 . .
C109 C108 H108 120.0 . .
C107 C108 H108 120.0 . .
C108 C109 C110 120.0 . .
C108 C109 H109 120.0 . .
C110 C109 H109 120.0 . .
C109 C110 C111 120.0 . .
C109 C110 H110 120.0 . .
C111 C110 H110 120.0 . .
C112 C111 C110 120.0 . .
C112 C111 H111 120.0 . .
C110 C111 H111 120.0 . .
C111 C112 C107 120.0 . .
C111 C112 H112 120.0 . .
C107 C112 H112 120.0 . .
C114 C113 C118 120.0 . .
C114 C113 P4 118.2(10) . .
C118 C113 P4 121.7(10) . .
C115 C114 C113 120.0 . .
C115 C114 H114 120.0 . .
C113 C114 H114 120.0 . .
C114 C115 C116 120.0 . .
C114 C115 H115 120.0 . .
C116 C115 H115 120.0 . .
C117 C116 C115 120.0 . .
C117 C116 H116 120.0 . .
C115 C116 H116 120.0 . .
C118 C117 C116 120.0 . .
C118 C117 H117 120.0 . .
C116 C117 H117 120.0 . .
C117 C118 C113 120.0 . .
C117 C118 H118 120.0 . .
C113 C118 H118 120.0 . .
C120 C119 C124 120.0 . .
C120 C119 P4 119.7(11) . .
C124 C119 P4 119.7(11) . .
C119 C120 C121 120.0 . .
C119 C120 H120 120.0 . .
C121 C120 H120 120.0 . .
C120 C121 C122 120.0 . .
C120 C121 H121 120.0 . .
C122 C121 H121 120.0 . .
C123 C122 C121 120.0 . .
C123 C122 H122 120.0 . .
C121 C122 H122 120.0 . .
C124 C123 C122 120.0 . .
C124 C123 H123 120.0 . .
C122 C123 H123 120.0 . .
C123 C124 C119 120.0 . .
C123 C124 H124 120.0 . .
C119 C124 H124 120.0 . .
C137 P5 C149 112.6(14) . .
C137 P5 C131 110.2(15) . .
C149 P5 C131 109.1(15) . .
C137 P5 C143 107.4(15) . .
C149 P5 C143 109.6(15) . .
C131 P5 C143 107.7(13) . .
C132 C131 C136 120.0 . .
C132 C131 P5 122.5(15) . .
C136 C131 P5 117.4(15) . .
C133 C132 C131 120.0 . .
C133 C132 H132 120.0 . .
C131 C132 H132 120.0 . .
C134 C133 C132 120.0 . .
C134 C133 H133 120.0 . .
C132 C133 H133 120.0 . .
C133 C134 C135 120.0 . .
C133 C134 H134 120.0 . .
C135 C134 H134 120.0 . .
C136 C135 C134 120.0 . .
C136 C135 H135 120.0 . .
C134 C135 H135 120.0 . .
C135 C136 C131 120.0 . .
C135 C136 H136 120.0 . .
C131 C136 H136 120.0 . .
C138 C137 C142 120.0 . .
C138 C137 P5 123.3(16) . .
C142 C137 P5 116.6(16) . .
C139 C138 C137 120.0 . .
C139 C138 H138 120.0 . .
C137 C138 H138 120.0 . .
C138 C139 C140 120.0 . .
C138 C139 H139 120.0 . .
C140 C139 H139 120.0 . .
C141 C140 C139 120.0 . .
C141 C140 H140 120.0 . .
C139 C140 H140 120.0 . .
C140 C141 C142 120.0 . .
C140 C141 H141 120.0 . .
C142 C141 H141 120.0 . .
C141 C142 C137 120.0 . .
C141 C142 H142 120.0 . .
C137 C142 H142 120.0 . .
C144 C143 C148 120.0 . .
C144 C143 P5 119.1(15) . .
C148 C143 P5 120.9(15) . .
C143 C144 C145 120.0 . .
C143 C144 H144 120.0 . .
C145 C144 H144 120.0 . .
C146 C145 C144 120.0 . .
C146 C145 H145 120.0 . .
C144 C145 H145 120.0 . .
C147 C146 C145 120.0 . .
C147 C146 H146 120.0 . .
C145 C146 H146 120.0 . .
C146 C147 C148 120.0 . .
C146 C147 H147 120.0 . .
C148 C147 H147 120.0 . .
C147 C148 C143 120.0 . .
C147 C148 H148 120.0 . .
C143 C148 H148 120.0 . .
C150 C149 C154 120.0 . .
C150 C149 P5 120.4(16) . .
C154 C149 P5 119.6(16) . .
C151 C150 C149 120.0 . .
C151 C150 H150 120.0 . .
C149 C150 H150 120.0 . .
C150 C151 C152 120.0 . .
C150 C151 H151 120.0 . .
C152 C151 H151 120.0 . .
C153 C152 C151 120.0 . .
C153 C152 H152 120.0 . .
C151 C152 H152 120.0 . .
C152 C153 C154 120.0 . .
C152 C153 H153 120.0 . .
C154 C153 H153 120.0 . .
C153 C154 C149 120.0 . .
C153 C154 H154 120.0 . .
C149 C154 H154 120.0 . .
C302 C301 H30A 109.5 . .
C302 C301 H30B 109.5 . .
H30A C301 H30B 109.5 . .
C302 C301 H30C 109.5 . .
H30A C301 H30C 109.5 . .
H30B C301 H30C 109.5 . .
N303 C302 C301 157(9) . .
C202 C201 H20A 109.5 . .
C202 C201 H20B 109.5 . .
H20A C201 H20B 109.5 . .
C202 C201 H20C 109.5 . .
H20A C201 H20C 109.5 . .
H20B C201 H20C 109.5 . .
N203 C202 C201 172(7) . .
C402 C401 H40A 109.5 . .
C402 C401 H40B 109.5 . .
H40A C401 H40B 109.5 . .
C402 C401 H40C 109.5 . .
H40A C401 H40C 109.5 . .
H40B C401 H40C 109.5 . .
N403 C402 C401 163(10) . .

loop_
_geom_bond_atom_site_label_1
_geom_bond_atom_site_label_2
_geom_bond_distance
_geom_bond_site_symmetry_2
Pt1 Pt6 2.578(2) .
Pt1 Pt7 2.5865(17) .
Pt1 Pt4 2.7085(17) 7_557
Pt1 Pt5 2.7109(19) .
Pt1 Pt5 2.7132(17) 7_557
Pt1 Pt4 2.714(2) .
Pt1 Pt3 2.7959(19) .
Pt1 Pt2 2.7996(17) .
Pt1 Pt10 2.8011(16) .
Pt1 Pt8 2.8239(18) .
Pt1 Cd5 3.126(3) .
Pt1 Cd3 3.133(3) .
Pt2 C7 1.93(4) .
Pt2 Cd6 2.800(3) .
Pt2 Pt4 2.8066(19) 7_557
Pt2 Cd5 2.816(2) .
Pt2 Pt5 2.828(2) 7_557
Pt2 Cd2 2.838(3) .
Pt2 Pt9 2.8641(19) .
Pt2 Pt11 2.8739(17) .
Pt2 Pt6 2.8937(17) .
Pt3 C3 1.80(5) .
Pt3 Pt5 2.803(2) .
Pt3 Pt4 2.8289(17) 7_557
Pt3 Cd1 2.832(3) .
Pt3 Cd3 2.835(3) .
Pt3 Cd6 2.841(3) .
Pt3 Pt12 2.8602(17) .
Pt3 Pt6 2.8620(19) .
Pt3 Pt13 2.8651(17) .
Pt4 Pt11 2.5789(16) 7_557
Pt4 Pt12 2.5806(18) 7_557
Pt4 Pt5 2.7062(16) 7_557
Pt4 Pt1 2.7085(17) 7_557
Pt4 Pt5 2.7148(18) .
Pt4 Pt10 2.7812(17) .
Pt4 Pt2 2.8066(19) 7_557
Pt4 Pt8 2.8217(19) .
Pt4 Pt3 2.8289(18) 7_557
Pt4 Cd4 3.112(2) .
Pt4 Cd6 3.154(3) 7_557
Pt5 Pt13 2.5749(17) .
Pt5 Pt9 2.5775(19) 7_557
Pt5 Pt4 2.7062(16) 7_557
Pt5 Pt1 2.7132(17) 7_557
Pt5 Pt8 2.7766(17) 7_557
Pt5 Pt2 2.828(2) 7_557
Pt5 Pt10 2.8288(17) .
Pt5 Cd1 3.104(3) .
Pt5 Cd2 3.147(3) 7_557
Pt6 C5 1.72(5) .
Pt6 Cd3 2.779(3) .
Pt6 Cd5 2.800(3) .
Pt6 Cd6 2.945(3) .
Pt6 Pt7 3.0256(18) .
Pt7 C10 1.83(3) .
Pt7 Cd5 2.802(2) .
Pt7 Cd3 2.825(3) .
Pt7 Pt10 2.8563(19) .
Pt7 Pt8 2.8713(18) .
Pt7 Cd4 2.938(3) .
Pt8 C9 1.79(4) .
Pt8 Pt5 2.7766(17) 7_557
Pt8 Cd1 2.795(3) 7_557
Pt8 Cd5 2.839(3) .
Pt8 Cd4 2.843(2) .
Pt8 Pt9 2.8852(16) .
Pt8 Pt12 2.900(2) 7_557
Pt9 C8 1.84(3) .
Pt9 Pt5 2.5775(19) 7_557
Pt9 Cd2 2.811(3) .
Pt9 Cd1 2.829(3) 7_557
Pt9 Cd5 2.989(3) .
Pt9 Pt13 3.015(2) 7_557
Pt10 C1 1.85(3) .
Pt10 Cd2 2.806(3) 7_557
Pt10 Cd4 2.818(3) .
Pt10 Cd3 2.839(3) .
Pt10 Pt13 2.8786(19) .
Pt10 Pt11 2.888(2) 7_557
Pt11 C6 1.84(3) .
Pt11 Pt4 2.5789(17) 7_557
Pt11 Cd6 2.809(3) .
Pt11 Cd4 2.816(3) 7_557
Pt11 Pt10 2.888(2) 7_557
Pt11 Cd2 2.906(3) .
Pt11 Pt12 3.0105(19) .
Pt12 C4 1.79(4) .
Pt12 Pt4 2.5806(18) 7_557
Pt12 Cd4 2.807(3) 7_557
Pt12 Cd6 2.823(3) .
Pt12 Pt8 2.900(2) 7_557
Pt12 Cd1 2.946(3) .
Pt13 C2 1.86(4) .
Pt13 Cd1 2.817(2) .
Pt13 Cd2 2.830(3) 7_557
Pt13 Cd3 2.950(3) .
Pt13 Pt9 3.015(2) 7_557
Cd1 Br1 2.583(4) .
Cd1 Pt8 2.795(3) 7_557
Cd1 Pt9 2.829(3) 7_557
Cd2 Br2 2.570(4) .
Cd2 Pt10 2.806(3) 7_557
Cd2 Pt13 2.830(3) 7_557
Cd2 Pt5 3.147(2) 7_557
Cd3 Br3 2.547(4) .
Cd4 Br4 2.562(4) .
Cd4 Pt12 2.807(3) 7_557
Cd4 Pt11 2.816(3) 7_557
Cd5 Br5 2.574(5) .
Cd6 Br6 2.568(5) .
Cd6 Pt4 3.154(3) 7_557
C1 O1 1.14(4) .
C2 O2 1.18(4) .
C3 O3 1.16(5) .
C4 O4 1.18(5) .
C5 O5 1.31(5) .
C6 O6 1.20(4) .
C7 O7 1.08(4) .
C8 O8 1.17(4) .
C9 O9 1.18(4) .
C10 O10 1.18(4) .
P1 C21 1.793(16) .
P1 C21 1.793(16) 2_756
P1 C27 1.796(15) 2_756
P1 C27 1.796(15) .
C21 C22 1.3900 .
C21 C26 1.3900 .
C22 C23 1.3900 .
C22 H22 0.9500 .
C23 C24 1.3900 .
C23 H23 0.9500 .
C24 C25 1.3900 .
C24 H24 0.9500 .
C25 C26 1.3900 .
C25 H25 0.9500 .
C26 H26 0.9500 .
C27 C28 1.3900 .
C27 C32 1.3900 .
C28 C29 1.3900 .
C28 H28 0.9500 .
C29 C30 1.3900 .
C29 H29 0.9500 .
C30 C31 1.3900 .
C30 H30 0.9500 .
C31 C32 1.3900 .
C31 H31 0.9500 .
C32 H32 0.9500 .
P2 C47 1.782(10) .
P2 C53 1.789(11) .
P2 C59' 1.789(17) .
P2 C41 1.796(10) .
P2 C59 1.798(12) .
C41 C42 1.3900 .
C41 C46 1.3900 .
C42 C43 1.3900 .
C42 H42 0.9500 .
C43 C44 1.3900 .
C43 H43 0.9500 .
C44 C45 1.3900 .
C44 H44 0.9500 .
C45 C46 1.3900 .
C45 H45 0.9500 .
C46 H46 0.9500 .
C47 C48 1.3900 .
C47 C52 1.3900 .
C48 C49 1.3900 .
C48 H48 0.9500 .
C49 C50 1.3900 .
C49 H49 0.9500 .
C50 C51 1.3900 .
C50 H50 0.9500 .
C51 C52 1.3900 .
C51 H51 0.9500 .
C52 H52 0.9500 .
C53 C54 1.3900 .
C53 C58 1.3900 .
C54 C55 1.3900 .
C54 H54 0.9500 .
C55 C56 1.3900 .
C55 H55 0.9500 .
C56 C57 1.3900 .
C56 H56 0.9500 .
C57 C58 1.3900 .
C57 H57 0.9500 .
C58 H58 0.9500 .
C59 C60 1.3900 .
C59 C64 1.3900 .
C60 C61 1.3900 .
C60 H60 0.9500 .
C61 C62 1.3900 .
C61 H61 0.9500 .
C62 C63 1.3900 .
C62 H62 0.9500 .
C63 C64 1.3900 .
C63 H63 0.9500 .
C64 H64 0.9500 .
C59' C60' 1.3900 .
C59' C64' 1.3900 .
C60' C61' 1.3900 .
C60' H60' 0.9500 .
C61' C62' 1.3900 .
C61' H61' 0.9500 .
C62' C63' 1.3900 .
C62' H62' 0.9500 .
C63' C64' 1.3900 .
C63' H63' 0.9500 .
C64' H64' 0.9500 .
P3 C77 1.785(11) .
P3 C89 1.791(10) .
P3 C71 1.794(11) .
P3 C83 1.807(10) .
C71 C72 1.3900 .
C71 C76 1.3900 .
C72 C73 1.3900 .
C72 H72 0.9500 .
C73 C74 1.3900 .
C73 H73 0.9500 .
C74 C75 1.3900 .
C74 H74 0.9500 .
C75 C76 1.3900 .
C75 H75 0.9500 .
C76 H76 0.9500 .
C77 C78 1.3900 .
C77 C82 1.3900 .
C78 C79 1.3900 .
C78 H78 0.9500 .
C79 C80 1.3900 .
C79 H79 0.9500 .
C80 C81 1.3900 .
C80 H80 0.9500 .
C81 C82 1.3900 .
C81 H81 0.9500 .
C82 H82 0.9500 .
C83 C84 1.3900 .
C83 C88 1.3900 .
C84 C85 1.3900 .
C84 H84 0.9500 .
C85 C86 1.3900 .
C85 H85 0.9500 .
C86 C87 1.3900 .
C86 H86 0.9500 .
C87 C88 1.3900 .
C87 H87 0.9500 .
C88 H88 0.9500 .
C89 C90 1.3900 .
C89 C94 1.3900 .
C90 C91 1.3900 .
C90 H90 0.9500 .
C91 C92 1.3900 .
C91 H91 0.9500 .
C92 C93 1.3900 .
C92 H92 0.9500 .
C93 C94 1.3900 .
C93 H93 0.9500 .
C94 H94 0.9500 .
P4 C101 1.786(10) .
P4 C119 1.787(10) .
P4 C107 1.800(11) .
P4 C113 1.810(10) .
C101 C102 1.3900 .
C101 C106 1.3900 .
C102 C103 1.3900 .
C102 H102 0.9500 .
C103 C104 1.3900 .
C103 H103 0.9500 .
C104 C105 1.3900 .
C104 H104 0.9500 .
C105 C106 1.3900 .
C105 H105 0.9500 .
C106 H106 0.9500 .
C107 C108 1.3900 .
C107 C112 1.3900 .
C108 C109 1.3900 .
C108 H108 0.9500 .
C109 C110 1.3900 .
C109 H109 0.9500 .
C110 C111 1.3900 .
C110 H110 0.9500 .
C111 C112 1.3900 .
C111 H111 0.9500 .
C112 H112 0.9500 .
C113 C114 1.3900 .
C113 C118 1.3900 .
C114 C115 1.3900 .
C114 H114 0.9500 .
C115 C116 1.3900 .
C115 H115 0.9500 .
C116 C117 1.3900 .
C116 H116 0.9500 .
C117 C118 1.3900 .
C117 H117 0.9500 .
C118 H118 0.9500 .
C119 C120 1.3900 .
C119 C124 1.3900 .
C120 C121 1.3900 .
C120 H120 0.9500 .
C121 C122 1.3900 .
C121 H121 0.9500 .
C122 C123 1.3900 .
C122 H122 0.9500 .
C123 C124 1.3900 .
C123 H123 0.9500 .
C124 H124 0.9500 .
P5 C137 1.786(12) .
P5 C149 1.792(12) .
P5 C131 1.792(11) .
P5 C143 1.807(14) .
C131 C132 1.3900 .
C131 C136 1.3900 .
C132 C133 1.3900 .
C132 H132 0.9500 .
C133 C134 1.3900 .
C133 H133 0.9500 .
C134 C135 1.3900 .
C134 H134 0.9500 .
C135 C136 1.3900 .
C135 H135 0.9500 .
C136 H136 0.9500 .
C137 C138 1.3900 .
C137 C142 1.3900 .
C138 C139 1.3900 .
C138 H138 0.9500 .
C139 C140 1.3900 .
C139 H139 0.9500 .
C140 C141 1.3900 .
C140 H140 0.9500 .
C141 C142 1.3900 .
C141 H141 0.9500 .
C142 H142 0.9500 .
C143 C144 1.3900 .
C143 C148 1.3900 .
C144 C145 1.3900 .
C144 H144 0.9500 .
C145 C146 1.3900 .
C145 H145 0.9500 .
C146 C147 1.3900 .
C146 H146 0.9500 .
C147 C148 1.3900 .
C147 H147 0.9500 .
C148 H148 0.9500 .
C149 C150 1.3900 .
C149 C154 1.3900 .
C150 C151 1.3900 .
C150 H150 0.9500 .
C151 C152 1.3900 .
C151 H151 0.9500 .
C152 C153 1.3900 .
C152 H152 0.9500 .
C153 C154 1.3900 .
C153 H153 0.9500 .
C154 H154 0.9500 .
C301 C302 1.471(9) .
C301 H30A 0.9800 .
C301 H30B 0.9800 .
C301 H30C 0.9800 .
C302 N303 1.162(9) .
C201 C202 1.463(18) .
C201 H20A 0.9800 .
C201 H20B 0.9800 .
C201 H20C 0.9800 .
C202 N203 1.156(17) .
C401 C402 1.470(9) .
C401 H40A 0.9800 .
C401 H40B 0.9800 .
C401 H40C 0.9800 .
C402 N403 1.160(9) .
